data_4002961
loop_
_publ_author_name
'Ward, Jonathan S.'
'Kukhta, Nadzeya A.'
'dos Santos, Paloma L.'
'Congrave, Daniel G.'
'Batsanov, Andrei S.'
'Monkman, Andrew P.'
'Bryce, Martin R.'

_publ_section_title
;
 Delayed Blue Fluorescence via Upper-Triplet State Crossing from C--C
 Bonded Donor--Acceptor Charge Transfer Molecules with Azatriangulene
 Cores
;
_journal_issue 17
_journal_name_full 'Chemistry of Materials'
_journal_page_first 6684
_journal_paper_doi 10.1021/acs.chemmater.9b01184
_journal_volume 31
_journal_year 2019
_chemical_formula_moiety 'C81 H45 F9 N4, 3(C2 H3 N)'
_chemical_formula_sum 'C87 H54 F9 N7'
_chemical_formula_weight 1368.37
_space_group_crystal_system monoclinic
_space_group_IT_number 14
_space_group_name_Hall '-P 2ybc'
_space_group_name_H-M_alt 'P 1 21/c 1'
_symmetry_space_group_name_Hall '-P 2ybc'
_symmetry_space_group_name_H-M 'P 1 21/c 1'
_atom_sites_solution_hydrogens constr
_atom_sites_solution_primary dual
_atom_sites_solution_secondary difmap
_audit_creation_date 2019-03-10
_audit_creation_method
;
Olex2 1.2-beta
(compiled 2018.05.29 svn.r3508 for OlexSys, GUI svn.r5506)
;
_cell_angle_alpha 90
_cell_angle_beta 105.9246(14)
_cell_angle_gamma 90
_cell_formula_units_Z 12
_cell_length_a 23.7795(7)
_cell_length_b 31.6796(9)
_cell_length_c 28.2823(8)
_cell_measurement_reflns_used 9913
_cell_measurement_temperature 120(2)
_cell_measurement_theta_max 50.880
_cell_measurement_theta_min 2.383
_cell_volume 20488.1(10)
_computing_cell_refinement 'SAINT v8.38A (Bruker AXS, 2016)'
_computing_data_collection 'APEX3 v.2017.3_0 (Bruker AXS, 2017)'
_computing_data_reduction 'SAINT v8.38A (Bruker AXS, 2016)'
_computing_molecular_graphics 'Olex2 (Dolomanov et al., 2009)'
_computing_publication_material 'Olex2 (Dolomanov et al., 2009)'
_computing_structure_refinement 'ShelXL 2018/3 multi-CPU (Sheldrick, 2015)'
_computing_structure_solution 'XM (Sheldrick, 2008)'
_diffrn_ambient_temperature 120.0
_diffrn_detector 'Bruker PHOTON 100 CMOS'
_diffrn_detector_area_resol_mean 10.4
_diffrn_detector_type 'CMOS sensor'
_diffrn_measured_fraction_theta_full 0.999
_diffrn_measured_fraction_theta_max 0.999
_diffrn_measurement_device '3-circle diffractometer'
_diffrn_measurement_device_type 'Bruker D8 Venture'
_diffrn_radiation_monochromator 'focusing mirrors'
_diffrn_radiation_type CuK\a
_diffrn_radiation_wavelength 1.54184
_diffrn_reflns_av_R_equivalents 0.2646
_diffrn_reflns_av_unetI/netI 0.1692
_diffrn_reflns_Laue_measured_fraction_full 0.999
_diffrn_reflns_Laue_measured_fraction_max 0.999
_diffrn_reflns_limit_h_max 28
_diffrn_reflns_limit_h_min -27
_diffrn_reflns_limit_k_max 38
_diffrn_reflns_limit_k_min -38
_diffrn_reflns_limit_l_max 34
_diffrn_reflns_limit_l_min -34
_diffrn_reflns_number 281239
_diffrn_reflns_point_group_measured_fraction_full 0.999
_diffrn_reflns_point_group_measured_fraction_max 0.999
_diffrn_reflns_theta_full 67.684
_diffrn_reflns_theta_max 68.000
_diffrn_reflns_theta_min 2.141
_diffrn_source 'microfocus sealed X-ray tube'
_diffrn_source_type 'Incoatec I\mS microsource'
_exptl_absorpt_coefficient_mu 0.794
_exptl_absorpt_correction_T_max 1.0000
_exptl_absorpt_correction_T_min 0.9220
_exptl_absorpt_correction_type multi-scan
_exptl_absorpt_process_details
;
SADABS-2016/2 (Bruker, 2016) was used for absorption correction.
wR2(int) was 0.0818 before and 0.0713 after correction.
The Ratio of minimum to maximum transmission is 0.9220.
The \l/2 correction factor is Not present.
;
_exptl_crystal_colour colourless
_exptl_crystal_density_diffrn 1.331
_exptl_crystal_description brick
_exptl_crystal_F_000 8472
_exptl_crystal_size_max 0.11
_exptl_crystal_size_mid 0.09
_exptl_crystal_size_min 0.08
_refine_diff_density_max 0.392
_refine_diff_density_min -0.316
_refine_diff_density_rms 0.077
_refine_ls_extinction_coef 0.00083(3)
_refine_ls_extinction_expression Fc^*^=kFc[1+0.001xFc^2^\l^3^/sin(2\q)]^-1/4^
_refine_ls_extinction_method 'SHELXL-2018/3 (Sheldrick, 2015)'
_refine_ls_goodness_of_fit_ref 0.963
_refine_ls_hydrogen_treatment constr
_refine_ls_matrix_type full
_refine_ls_number_parameters 2818
_refine_ls_number_reflns 37252
_refine_ls_number_restraints 14
_refine_ls_restrained_S_all 0.963
_refine_ls_R_factor_all 0.2054
_refine_ls_R_factor_gt 0.0875
_refine_ls_shift/su_max 0.001
_refine_ls_shift/su_mean 0.000
_refine_ls_structure_factor_coef Fsqd
_refine_ls_weighting_details 'w=1/[\s^2^(Fo^2^)+(0.1151P)^2^] where P=(Fo^2^+2Fc^2^)/3'
_refine_ls_weighting_scheme calc
_refine_ls_wR_factor_gt 0.1951
_refine_ls_wR_factor_ref 0.2584
_reflns_Friedel_coverage 0.000
_reflns_number_gt 15336
_reflns_number_total 37252
_reflns_threshold_expression 'I > 2\s(I)'
_cod_data_source_file 2b.cif
_cod_data_source_block 2b_18s454
_cod_database_code 4002961
_shelx_shelxl_version_number 2018/3
_shelx_space_group_comment
;
The symmetry employed for this shelxl refinement is uniquely defined
by the following loop, which should always be used as a source of
symmetry information in preference to the above space-group names.
They are only intended as comments.
;
_shelx_estimated_absorpt_t_max 0.939
_shelx_estimated_absorpt_t_min 0.918
_computing_bruker_data_scaling 'SADABS V2012/1 (Bruker AXS Inc.)'
_olex2_refinement_description
;
1. Fixed Uiso
 At 1.2 times of:
  All C(H) groups
 At 1.5 times of:
  All C(H,H,H) groups
2. Restrained distances
 C8T-C7T
 1.5 with sigma of 0.02
 C7T-N4T
 1.15 with sigma of 0.02
 N4-C69 \\sim N4E-C69E \\sim N4A-C69A \\sim N4D-C69D
 with sigma of 0.002
 C65A-C69A \\sim C65A-C69D \\sim C65-C69 \\sim C65-C69E
 with sigma of 0.002
3. Uiso/Uaniso restraints and constraints
Uiso(N4T) = Uiso(C7T) = Uiso(C8T)
4. Others
 Sof(N4E)=Sof(C69E)=1-FVAR(1)
 Sof(N4)=Sof(C69)=FVAR(1)
 Fixed Sof: N4A(0.5) N4D(0.5) C69A(0.5) C69D(0.5) N1S(0.85) N2S(0.85)
 N3S(0.85) C1S(0.85) C2S(0.85) H2SA(0.85) H2SB(0.85) H2SC(0.85) C3S(0.85)
 C5S(0.85) C6S(0.85) H6SA(0.85) H6SB(0.85) H6SC(0.85) N4S(0.75) C7S(0.75)
 C8S(0.75) H8SA(0.75) H8SB(0.75) H8SC(0.75) N5S(0.75) C9S(0.75) C10S(0.75)
 H10A(0.75) H10B(0.75) H10C(0.75) N9S(0.75) C17S(0.75) C18S(0.75) H18C(0.75)
 H18D(0.75) H18E(0.75) C6T(0.15) N1T(0.15) C8T(0.25) H8TA(0.25) H8TB(0.25)
 H8TC(0.25) N4T(0.25) C7T(0.25) N9T(0.15) C1T(0.15) C17T(0.25) C10T(0.2)
 C18T(0.25)
5.a Riding coordinates:
 C2S(H2SA,H2SB,H2SC), C4S(H4SA,H4SB,H4SC), C6S(H6SA,H6SB,H6SC), C8S(H8SA,H8SB,
 H8SC), C10S(H10A,H10B,H10C), C12S(H12A,H12B,H12C), C14S(H14A,H14B,H14C),
 C16S(H16C,H16D,H16E), C18S(H18C,H18D,H18E), C8T(H8TA,H8TB,H8TC)
5.b Aromatic/amide H refined with riding coordinates:
 C3(H3), C5(H5), C11(H11), C13(H13), C16(H16), C18(H18), C24(H24), C26(H26),
 C27(H27), C31(H31), C32(H32), C33(H33), C34(H34), C35(H35), C37(H37), C38(H38),
  C39(H39), C40(H40), C41(H41), C44(H44), C46(H46), C47(H47), C51(H51),
 C52(H52), C53(H53), C54(H54), C55(H55), C57(H57), C58(H58), C59(H59), C60(H60),
  C61(H61), C64(H64), C66(H66), C67(H67), C71(H71), C72(H72), C73(H73),
 C74(H74), C75(H75), C77(H77), C78(H78), C79(H79), C80(H80), C81(H81), C3A(H3A),
  C5A(H5A), C11A(H11A), C13A(H13A), C16A(H16A), C18A(H18A), C24A(H24A),
 C26A(H26A), C27A(H27A), C31A(H31A), C32A(H32A), C33A(H33A), C34A(H34A),
 C35A(H35A), C37A(H37A), C38A(H38A), C39A(H39A), C40A(H40A), C41A(H41A),
 C44A(H44A), C46A(H46A), C47A(H47A), C51A(H51A), C52A(H52A), C53A(H53A),
 C54A(H54A), C55A(H55A), C57A(H57A), C58A(H58A), C59A(H59A), C60A(H60A),
 C61A(H61A), C64A(H64A), C66A(H66A), C67A(H67A), C71A(H71A), C72A(H72A),
 C73A(H73A), C74A(H74A), C75A(H75A), C77A(H77A), C78A(H78A), C79A(H79A),
 C80A(H80A), C81A(H81A), C3B(H3B), C5B(H5B), C11B(H11B), C13B(H13B), C16B(H16B),
  C18B(H18B), C24B(H24B), C26B(H26B), C27B(H27B), C31B(H31B), C32B(H32B),
 C33B(H33B), C34B(H34B), C35B(H35B), C37B(H37B), C38B(H38B), C39B(H39B),
 C40B(H40B), C41B(H41B), C44B(H44B), C46B(H46B), C47B(H47B), C51B(H51B),
 C52B(H52B), C53B(H53B), C54B(H54B), C55B(H55B), C57B(H57B), C58B(H58B),
 C59B(H59B), C60B(H60B), C61B(H61B), C64B(H64B), C66B(H66B), C67B(H67B),
 C71B(H71B), C72B(H72B), C73B(H73B), C74B(H74B), C75B(H75B), C77B(H77B),
 C78B(H78B), C79B(H79B), C80B(H80B), C81B(H81B)
;

loop_
_space_group_symop_operation_xyz
'x, y, z'
'-x, y+1/2, -z+1/2'
'-x, -y, -z'
'x, -y-1/2, z-1/2'

loop_
_atom_site_label
_atom_site_type_symbol
_atom_site_fract_x
_atom_site_fract_y
_atom_site_fract_z
_atom_site_U_iso_or_equiv
_atom_site_adp_type
_atom_site_occupancy
_atom_site_site_symmetry_order
_atom_site_calc_flag
_atom_site_refinement_flags_posn
_atom_site_refinement_flags_occupancy
_atom_site_disorder_assembly
_atom_site_disorder_group
F1 F 0.78779(14) 0.55615(10) 0.14581(13) 0.0613(9) Uani 1 1 d . . . .
F2 F 0.78678(15) 0.60987(11) 0.19154(14) 0.0693(10) Uani 1 1 d . . . .
F3 F 0.75836(15) 0.61583(11) 0.11330(14) 0.0704(10) Uani 1 1 d . . . .
F4 F 0.80701(15) 0.23804(11) 0.08271(13) 0.0672(10) Uani 1 1 d . . . .
F5 F 0.81653(15) 0.24464(11) 0.16039(13) 0.0677(10) Uani 1 1 d . . . .
F6 F 0.81977(14) 0.29945(11) 0.11624(13) 0.0659(10) Uani 1 1 d . . . .
F7 F 0.63955(17) 0.38028(14) 0.25942(14) 0.0846(12) Uani 1 1 d . . . .
F8 F 0.64538(18) 0.44719(14) 0.25024(15) 0.0931(13) Uani 1 1 d . . . .
F9 F 0.56527(17) 0.41942(16) 0.25467(16) 0.1075(16) Uani 1 1 d . . . .
N1 N 0.89078(18) 0.42702(13) 0.26613(15) 0.0405(11) Uani 1 1 d . . . .
N2 N 0.9368(2) 0.72570(16) 0.07566(19) 0.0590(14) Uani 1 1 d . . . .
N3 N 1.0191(3) 0.16246(18) 0.0617(2) 0.0744(17) Uani 1 1 d . . . .
N4 N 0.5435(4) 0.4373(4) 0.4594(4) 0.075(4) Uiso 0.67(2) 1 d D P A 1
N4E N 0.5269(8) 0.4202(9) 0.4397(10) 0.093(8) Uiso 0.33(2) 1 d D P A 2
C1 C 0.9023(2) 0.46687(15) 0.24697(19) 0.0387(12) Uani 1 1 d . . . .
C2 C 0.8829(2) 0.50381(17) 0.2639(2) 0.0446(14) Uani 1 1 d . . . .
C3 C 0.8842(2) 0.54151(17) 0.23876(19) 0.0429(13) Uani 1 1 d . . . .
H3 H 0.869225 0.566441 0.249478 0.052 Uiso 1 1 calc R . . .
C4 C 0.9067(2) 0.54363(16) 0.19883(19) 0.0412(13) Uani 1 1 d . . . .
C5 C 0.9343(2) 0.50762(16) 0.18790(19) 0.0397(13) Uani 1 1 d . . . .
H5 H 0.954567 0.509234 0.163328 0.048 Uiso 1 1 calc R . . .
C6 C 0.9331(2) 0.46963(16) 0.21158(18) 0.0374(12) Uani 1 1 d . . . .
C7 C 0.9729(2) 0.43270(16) 0.20751(19) 0.0399(13) Uani 1 1 d . . . .
C8 C 0.9400(2) 0.39215(16) 0.21133(19) 0.0395(13) Uani 1 1 d . . . .
C9 C 0.9033(2) 0.38975(15) 0.24260(18) 0.0384(12) Uani 1 1 d . . . .
C10 C 0.8793(2) 0.35085(16) 0.25008(18) 0.0384(12) Uani 1 1 d . . . .
C11 C 0.8897(2) 0.31558(17) 0.22444(19) 0.0418(13) Uani 1 1 d . . . .
H11 H 0.872103 0.289465 0.228788 0.050 Uiso 1 1 calc R . . .
C12 C 0.9252(2) 0.31742(16) 0.19243(18) 0.0383(12) Uani 1 1 d . . . .
C13 C 0.9499(2) 0.35595(16) 0.18731(19) 0.0390(13) Uani 1 1 d . . . .
H13 H 0.974962 0.357746 0.166332 0.047 Uiso 1 1 calc R . . .
C14 C 0.8481(2) 0.34591(16) 0.29011(19) 0.0406(13) Uani 1 1 d . . . .
C15 C 0.8186(2) 0.38754(16) 0.29595(18) 0.0400(13) Uani 1 1 d . . . .
C16 C 0.7700(2) 0.38784(18) 0.3142(2) 0.0480(14) Uani 1 1 d . . . .
H16 H 0.750523 0.362061 0.316573 0.058 Uiso 1 1 calc R . . .
C17 C 0.7492(2) 0.42539(17) 0.3292(2) 0.0458(14) Uani 1 1 d . . . .
C18 C 0.7788(2) 0.46238(17) 0.3265(2) 0.0456(14) Uani 1 1 d . . . .
H18 H 0.766121 0.487883 0.337958 0.055 Uiso 1 1 calc R . . .
C19 C 0.8265(2) 0.46314(17) 0.3074(2) 0.0440(14) Uani 1 1 d . . . .
C20 C 0.8447(2) 0.42542(17) 0.28951(19) 0.0430(13) Uani 1 1 d . . . .
C21 C 0.8648(2) 0.50211(16) 0.3121(2) 0.0447(14) Uani 1 1 d . . . .
C22 C 0.9089(2) 0.58325(15) 0.17122(18) 0.0380(12) Uani 1 1 d . . . .
C23 C 0.8601(2) 0.60865(16) 0.1499(2) 0.0436(13) Uani 1 1 d . . . .
C24 C 0.8666(3) 0.64522(17) 0.1247(2) 0.0483(14) Uani 1 1 d . . . .
H24 H 0.833579 0.662663 0.111227 0.058 Uiso 1 1 calc R . . .
C25 C 0.9208(2) 0.65647(16) 0.1192(2) 0.0438(14) Uani 1 1 d . . . .
C26 C 0.9691(3) 0.63109(17) 0.13880(19) 0.0460(14) Uani 1 1 d . . . .
H26 H 1.006143 0.638044 0.134374 0.055 Uiso 1 1 calc R . . .
C27 C 0.9622(2) 0.59523(16) 0.16510(19) 0.0413(13) Uani 1 1 d . . . .
H27 H 0.995573 0.578346 0.179381 0.050 Uiso 1 1 calc R . . .
C28 C 0.7993(3) 0.59793(19) 0.1504(2) 0.0528(15) Uani 1 1 d . . . .
C29 C 0.9291(2) 0.69500(18) 0.0942(2) 0.0465(14) Uani 1 1 d . . . .
C30 C 0.9905(2) 0.43282(16) 0.1594(2) 0.0413(13) Uani 1 1 d . . . .
C31 C 0.9474(2) 0.43794(16) 0.1147(2) 0.0436(13) Uani 1 1 d . . . .
H31 H 0.908062 0.442696 0.114936 0.052 Uiso 1 1 calc R . . .
C32 C 0.9614(3) 0.43618(16) 0.0701(2) 0.0463(14) Uani 1 1 d . . . .
H32 H 0.932047 0.440941 0.040170 0.056 Uiso 1 1 calc R . . .
C33 C 1.0182(3) 0.42747(17) 0.0696(2) 0.0473(14) Uani 1 1 d . . . .
H33 H 1.027505 0.425015 0.039162 0.057 Uiso 1 1 calc R . . .
C34 C 1.0613(2) 0.42234(17) 0.1130(2) 0.0463(14) Uani 1 1 d . . . .
H34 H 1.100371 0.416906 0.112410 0.056 Uiso 1 1 calc R . . .
C35 C 1.0478(2) 0.42508(16) 0.1573(2) 0.0422(13) Uani 1 1 d . . . .
H35 H 1.077902 0.421639 0.187083 0.051 Uiso 1 1 calc R . . .
C36 C 1.0290(2) 0.43544(16) 0.25202(19) 0.0406(13) Uani 1 1 d . . . .
C37 C 1.0571(2) 0.47443(18) 0.2645(2) 0.0446(14) Uani 1 1 d . . . .
H37 H 1.041629 0.498903 0.246063 0.054 Uiso 1 1 calc R . . .
C38 C 1.1074(2) 0.47763(19) 0.3036(2) 0.0493(14) Uani 1 1 d . . . .
H38 H 1.126141 0.504188 0.311672 0.059 Uiso 1 1 calc R . . .
C39 C 1.1301(2) 0.44243(19) 0.3305(2) 0.0519(15) Uani 1 1 d . . . .
H39 H 1.164374 0.444713 0.357205 0.062 Uiso 1 1 calc R . . .
C40 C 1.1034(3) 0.4041(2) 0.3190(2) 0.0563(16) Uani 1 1 d . . . .
H40 H 1.119018 0.379862 0.337666 0.068 Uiso 1 1 calc R . . .
C41 C 1.0533(2) 0.40075(18) 0.2799(2) 0.0473(14) Uani 1 1 d . . . .
H41 H 1.035352 0.373913 0.272097 0.057 Uiso 1 1 calc R . . .
C42 C 0.9408(3) 0.28011(17) 0.16545(19) 0.0443(14) Uani 1 1 d . . . .
C43 C 0.9013(3) 0.25381(17) 0.1327(2) 0.0468(14) Uani 1 1 d . . . .
C44 C 0.9216(3) 0.22274(18) 0.1071(2) 0.0533(15) Uani 1 1 d . . . .
H44 H 0.894567 0.205051 0.084788 0.064 Uiso 1 1 calc R . . .
C45 C 0.9811(3) 0.21726(17) 0.1138(2) 0.0484(14) Uani 1 1 d . . . .
C46 C 1.0206(3) 0.24255(17) 0.1465(2) 0.0493(15) Uani 1 1 d . . . .
H46 H 1.061406 0.238674 0.151315 0.059 Uiso 1 1 calc R . . .
C47 C 1.0007(3) 0.27326(17) 0.1719(2) 0.0469(14) Uani 1 1 d . . . .
H47 H 1.028190 0.290377 0.194590 0.056 Uiso 1 1 calc R . . .
C48 C 0.8374(3) 0.2587(2) 0.1236(2) 0.0586(16) Uani 1 1 d . . . .
C49 C 1.0016(3) 0.1863(2) 0.0844(2) 0.0578(17) Uani 1 1 d . . . .
C50 C 0.8036(2) 0.30962(17) 0.2765(2) 0.0427(13) Uani 1 1 d . . . .
C51 C 0.7517(2) 0.31527(18) 0.23905(19) 0.0478(14) Uani 1 1 d . . . .
H51 H 0.743939 0.341839 0.222989 0.057 Uiso 1 1 calc R . . .
C52 C 0.7112(3) 0.28288(19) 0.2249(2) 0.0558(16) Uani 1 1 d . . . .
H52 H 0.675742 0.287627 0.200027 0.067 Uiso 1 1 calc R . . .
C53 C 0.7226(3) 0.24361(19) 0.2471(2) 0.0546(16) Uani 1 1 d . . . .
H53 H 0.695585 0.221076 0.236963 0.065 Uiso 1 1 calc R . . .
C54 C 0.7737(3) 0.23764(18) 0.2840(2) 0.0526(15) Uani 1 1 d . . . .
H54 H 0.781303 0.210837 0.299542 0.063 Uiso 1 1 calc R . . .
C55 C 0.8141(2) 0.26994(16) 0.29903(19) 0.0428(13) Uani 1 1 d . . . .
H55 H 0.848860 0.265110 0.324597 0.051 Uiso 1 1 calc R . . .
C56 C 0.8944(2) 0.33755(15) 0.33934(19) 0.0398(13) Uani 1 1 d . . . .
C57 C 0.9540(3) 0.33556(18) 0.3436(2) 0.0496(15) Uani 1 1 d . . . .
H57 H 0.967165 0.338762 0.315017 0.060 Uiso 1 1 calc R . . .
C58 C 0.9948(3) 0.3290(2) 0.3886(2) 0.0593(17) Uani 1 1 d . . . .
H58 H 1.035253 0.327831 0.390412 0.071 Uiso 1 1 calc R . . .
C59 C 0.9768(3) 0.32429(18) 0.4306(2) 0.0562(16) Uani 1 1 d . . . .
H59 H 1.004776 0.319655 0.461363 0.067 Uiso 1 1 calc R . . .
C60 C 0.9187(3) 0.32627(18) 0.4279(2) 0.0516(15) Uani 1 1 d . . . .
H60 H 0.906089 0.323197 0.456814 0.062 Uiso 1 1 calc R . . .
C61 C 0.8780(3) 0.33278(16) 0.3828(2) 0.0464(14) Uani 1 1 d . . . .
H61 H 0.837730 0.334044 0.381528 0.056 Uiso 1 1 calc R . . .
C62 C 0.7000(3) 0.42671(17) 0.3532(2) 0.0513(15) Uani 1 1 d . . . .
C63 C 0.6413(3) 0.4232(2) 0.3282(2) 0.0617(17) Uani 1 1 d . . . .
C64 C 0.5990(3) 0.4249(2) 0.3540(3) 0.075(2) Uani 1 1 d . . . .
H64 H 0.558739 0.422228 0.337039 0.090 Uiso 1 1 calc R . . .
C65 C 0.6159(3) 0.4304(2) 0.4042(3) 0.073(2) Uani 1 1 d D . . .
C66 C 0.6728(3) 0.43448(18) 0.4292(3) 0.0640(18) Uani 1 1 d . . . .
H66 H 0.683509 0.438164 0.463881 0.077 Uiso 1 1 calc R . . .
C67 C 0.7157(3) 0.43331(18) 0.4044(2) 0.0608(17) Uani 1 1 d . . . .
H67 H 0.755584 0.436975 0.421944 0.073 Uiso 1 1 calc R . . .
C68 C 0.6231(3) 0.4183(3) 0.2739(3) 0.076(2) Uani 1 1 d . . . .
C69 C 0.5767(4) 0.4350(3) 0.4358(4) 0.053(3) Uiso 0.67(2) 1 d D P A 1
C69E C 0.5625(6) 0.4205(9) 0.4184(10) 0.085(9) Uiso 0.33(2) 1 d D P A 2
C70 C 0.9182(3) 0.49296(18) 0.3564(2) 0.0523(15) Uani 1 1 d . . . .
C71 C 0.9754(3) 0.49385(18) 0.3534(2) 0.0515(15) Uani 1 1 d . . . .
H71 H 0.983198 0.502187 0.323512 0.062 Uiso 1 1 calc R . . .
C72 C 1.0211(3) 0.4828(2) 0.3933(2) 0.0613(17) Uani 1 1 d . . . .
H72 H 1.059911 0.482749 0.390178 0.074 Uiso 1 1 calc R . . .
C73 C 1.0113(3) 0.4716(2) 0.4379(3) 0.075(2) Uani 1 1 d . . . .
H73 H 1.042785 0.463914 0.465328 0.090 Uiso 1 1 calc R . . .
C74 C 0.9545(3) 0.4720(2) 0.4410(2) 0.075(2) Uani 1 1 d . . . .
H74 H 0.946828 0.465343 0.471368 0.090 Uiso 1 1 calc R . . .
C75 C 0.9085(3) 0.4819(2) 0.4009(2) 0.0659(18) Uani 1 1 d . . . .
H75 H 0.869615 0.481197 0.403869 0.079 Uiso 1 1 calc R . . .
C76 C 0.8335(3) 0.54317(18) 0.3186(2) 0.0544(16) Uani 1 1 d . . . .
C77 C 0.8604(3) 0.57313(19) 0.3541(2) 0.0675(19) Uani 1 1 d . . . .
H77 H 0.897704 0.567220 0.375923 0.081 Uiso 1 1 calc R . . .
C78 C 0.8333(4) 0.6113(2) 0.3579(3) 0.086(2) Uani 1 1 d . . . .
H78 H 0.852402 0.631764 0.381346 0.103 Uiso 1 1 calc R . . .
C79 C 0.7785(5) 0.6191(2) 0.3273(4) 0.097(3) Uani 1 1 d . . . .
H79 H 0.759425 0.644805 0.330643 0.117 Uiso 1 1 calc R . . .
C80 C 0.7505(3) 0.5904(2) 0.2919(3) 0.076(2) Uani 1 1 d . . . .
H80 H 0.712834 0.596349 0.270765 0.091 Uiso 1 1 calc R . . .
C81 C 0.7787(3) 0.55249(19) 0.2878(2) 0.0593(17) Uani 1 1 d . . . .
H81 H 0.759958 0.532643 0.263380 0.071 Uiso 1 1 calc R . . .
F1A F 0.16679(14) 0.68071(10) 0.10247(11) 0.0557(9) Uani 1 1 d . . . .
F2A F 0.16693(14) 0.74609(10) 0.08248(11) 0.0550(8) Uani 1 1 d . . . .
F3A F 0.09782(14) 0.72115(10) 0.11044(11) 0.0574(9) Uani 1 1 d . . . .
F4A F 0.40292(17) 0.40735(11) 0.18711(12) 0.0721(10) Uani 1 1 d . . . .
F5A F 0.45673(15) 0.44933(11) 0.15909(12) 0.0671(10) Uani 1 1 d . . . .
F6A F 0.36737(15) 0.46508(10) 0.15192(12) 0.0606(9) Uani 1 1 d . . . .
F7A F 0.5751(2) 0.61660(15) 0.22789(15) 0.1177(18) Uani 1 1 d . . . .
F8A F 0.4859(2) 0.62916(14) 0.22669(15) 0.0985(14) Uani 1 1 d . . . .
F9A F 0.5537(2) 0.63910(14) 0.29322(14) 0.1133(17) Uani 1 1 d . . . .
N1A N 0.35044(18) 0.61185(13) 0.03675(15) 0.0381(10) Uani 1 1 d . . . .
N2A N -0.1049(2) 0.73350(16) -0.05721(19) 0.0635(14) Uani 1 1 d . . . .
N3A N 0.3632(3) 0.2623(2) 0.0572(3) 0.106(2) Uani 1 1 d . . . .
N4A N 0.6572(5) 0.8118(4) 0.3126(4) 0.088(4) Uiso 0.5 1 d D P B 1
N4D N 0.6683(4) 0.7918(3) 0.3288(3) 0.055(3) Uiso 0.5 1 d D P C 2
C1A C 0.2931(2) 0.62880(16) 0.02550(18) 0.0392(13) Uani 1 1 d . . . .
C2A C 0.2848(2) 0.67228(16) 0.03164(18) 0.0393(13) Uani 1 1 d . . . .
C3A C 0.2281(2) 0.68812(17) 0.02239(19) 0.0423(13) Uani 1 1 d . . . .
H3A H 0.222719 0.717481 0.026451 0.051 Uiso 1 1 calc R . . .
C4A C 0.1794(2) 0.66243(17) 0.00750(19) 0.0416(13) Uani 1 1 d . . . .
C5A C 0.1885(2) 0.61973(16) -0.00107(19) 0.0421(13) Uani 1 1 d . . . .
H5A H 0.155521 0.601733 -0.012140 0.050 Uiso 1 1 calc R . . .
C6A C 0.2439(2) 0.60298(16) 0.00608(18) 0.0378(12) Uani 1 1 d . . . .
C7A C 0.2530(2) 0.55959(16) -0.01403(18) 0.0392(12) Uani 1 1 d . . . .
C8A C 0.3080(2) 0.54101(16) 0.01892(18) 0.0397(13) Uani 1 1 d . . . .
C9A C 0.3568(2) 0.56706(16) 0.03910(19) 0.0387(12) Uani 1 1 d . . . .
C10A C 0.4118(2) 0.54837(17) 0.06023(18) 0.0398(13) Uani 1 1 d . . . .
C11A C 0.4158(2) 0.50516(18) 0.06727(19) 0.0457(14) Uani 1 1 d . . . .
H11A H 0.452567 0.492889 0.083254 0.055 Uiso 1 1 calc R . . .
C12A C 0.3671(2) 0.47947(17) 0.05138(19) 0.0416(13) Uani 1 1 d . . . .
C13A C 0.3149(2) 0.49785(17) 0.02605(19) 0.0440(14) Uani 1 1 d . . . .
H13A H 0.282198 0.480068 0.012888 0.053 Uiso 1 1 calc R . . .
C14A C 0.4655(2) 0.57659(16) 0.06718(19) 0.0405(13) Uani 1 1 d . . . .
C15A C 0.4509(2) 0.61788(16) 0.08937(19) 0.0415(13) Uani 1 1 d . . . .
C16A C 0.4918(2) 0.63975(17) 0.1260(2) 0.0449(14) Uani 1 1 d . . . .
H16A H 0.528432 0.626943 0.141187 0.054 Uiso 1 1 calc R . . .
C17A C 0.4802(2) 0.67947(18) 0.1406(2) 0.0463(14) Uani 1 1 d . . . .
C18A C 0.4292(2) 0.69943(17) 0.1139(2) 0.0448(14) Uani 1 1 d . . . .
H18A H 0.422541 0.727948 0.121279 0.054 Uiso 1 1 calc R . . .
C19A C 0.3880(2) 0.67900(16) 0.07708(19) 0.0401(13) Uani 1 1 d . . . .
C20A C 0.3961(2) 0.63586(16) 0.06795(19) 0.0402(13) Uani 1 1 d . . . .
C21A C 0.3371(2) 0.70113(16) 0.0412(2) 0.0409(13) Uani 1 1 d . . . .
C22A C 0.1181(2) 0.67820(15) -0.0031(2) 0.0404(13) Uani 1 1 d . . . .
C23A C 0.0959(2) 0.70231(17) 0.02971(19) 0.0422(13) Uani 1 1 d . . . .
C24A C 0.0386(2) 0.71618(16) 0.01617(19) 0.0422(13) Uani 1 1 d . . . .
H24A H 0.024591 0.733190 0.038185 0.051 Uiso 1 1 calc R . . .
C25A C 0.0014(2) 0.70557(17) -0.0291(2) 0.0440(14) Uani 1 1 d . . . .
C26A C 0.0216(2) 0.68001(16) -0.0613(2) 0.0437(13) Uani 1 1 d . . . .
H26A H -0.003992 0.671387 -0.091812 0.052 Uiso 1 1 calc R . . .
C27A C 0.0794(2) 0.66755(16) -0.0480(2) 0.0419(13) Uani 1 1 d . . . .
H27A H 0.093342 0.651038 -0.070504 0.050 Uiso 1 1 calc R . . .
C28A C 0.1318(3) 0.71233(18) 0.0805(2) 0.0485(14) Uani 1 1 d . . . .
C29A C -0.0581(3) 0.72053(19) -0.0439(2) 0.0504(15) Uani 1 1 d . . . .
C30A C 0.2020(2) 0.52921(16) -0.01542(19) 0.0395(13) Uani 1 1 d . . . .
C31A C 0.1835(2) 0.52410(16) 0.02681(19) 0.0404(13) Uani 1 1 d . . . .
H31A H 0.199572 0.541539 0.054568 0.048 Uiso 1 1 calc R . . .
C32A C 0.1419(2) 0.49380(17) 0.0290(2) 0.0463(14) Uani 1 1 d . . . .
H32A H 0.129001 0.491173 0.057827 0.056 Uiso 1 1 calc R . . .
C33A C 0.1195(3) 0.46762(18) -0.0106(2) 0.0519(15) Uani 1 1 d . . . .
H33A H 0.091783 0.446488 -0.008987 0.062 Uiso 1 1 calc R . . .
C34A C 0.1378(2) 0.47231(17) -0.0528(2) 0.0490(14) Uani 1 1 d . . . .
H34A H 0.122260 0.454480 -0.080274 0.059 Uiso 1 1 calc R . . .
C35A C 0.1786(2) 0.50297(17) -0.0550(2) 0.0451(14) Uani 1 1 d . . . .
H35A H 0.190680 0.505985 -0.084145 0.054 Uiso 1 1 calc R . . .
C36A C 0.2596(2) 0.56700(16) -0.06660(19) 0.0416(13) Uani 1 1 d . . . .
C37A C 0.2191(2) 0.59188(17) -0.0999(2) 0.0471(14) Uani 1 1 d . . . .
H37A H 0.187735 0.604392 -0.090182 0.057 Uiso 1 1 calc R . . .
C38A C 0.2238(3) 0.59863(18) -0.1467(2) 0.0505(15) Uani 1 1 d . . . .
H38A H 0.195272 0.615296 -0.169102 0.061 Uiso 1 1 calc R . . .
C39A C 0.2691(3) 0.58150(18) -0.1614(2) 0.0537(15) Uani 1 1 d . . . .
H39A H 0.271904 0.585928 -0.193896 0.064 Uiso 1 1 calc R . . .
C40A C 0.3104(3) 0.5580(2) -0.1289(2) 0.0610(17) Uani 1 1 d . . . .
H40A H 0.342639 0.546635 -0.138477 0.073 Uiso 1 1 calc R . . .
C41A C 0.3053(3) 0.55076(18) -0.0821(2) 0.0523(15) Uani 1 1 d . . . .
H41A H 0.334000 0.534106 -0.059956 0.063 Uiso 1 1 calc R . . .
C42A C 0.3690(2) 0.43249(17) 0.0561(2) 0.0438(14) Uani 1 1 d . . . .
C43A C 0.3849(2) 0.41019(18) 0.1007(2) 0.0481(14) Uani 1 1 d . . . .
C44A C 0.3841(3) 0.36612(19) 0.1019(2) 0.0582(17) Uani 1 1 d . . . .
H44A H 0.396193 0.351398 0.132300 0.070 Uiso 1 1 calc R . . .
C45A C 0.3651(3) 0.34421(17) 0.0576(2) 0.0552(16) Uani 1 1 d . . . .
C46A C 0.3475(3) 0.36535(18) 0.0128(2) 0.0552(16) Uani 1 1 d . . . .
H46A H 0.334176 0.350143 -0.017177 0.066 Uiso 1 1 calc R . . .
C47A C 0.3500(2) 0.40862(17) 0.0128(2) 0.0483(14) Uani 1 1 d . . . .
H47A H 0.338419 0.423055 -0.017810 0.058 Uiso 1 1 calc R . . .
C48A C 0.4032(3) 0.4328(2) 0.1496(2) 0.0552(16) Uani 1 1 d . . . .
C49A C 0.3643(3) 0.2989(2) 0.0585(3) 0.074(2) Uani 1 1 d . . . .
C50A C 0.5207(2) 0.55679(17) 0.1005(2) 0.0449(14) Uani 1 1 d . . . .
C51A C 0.5208(3) 0.54235(17) 0.1476(2) 0.0520(15) Uani 1 1 d . . . .
H51A H 0.485292 0.541737 0.156814 0.062 Uiso 1 1 calc R . . .
C52A C 0.5725(3) 0.52895(18) 0.1807(2) 0.0586(17) Uani 1 1 d . . . .
H52A H 0.571954 0.518968 0.212196 0.070 Uiso 1 1 calc R . . .
C53A C 0.6241(3) 0.5300(2) 0.1683(3) 0.0664(19) Uani 1 1 d . . . .
H53A H 0.659253 0.521228 0.191364 0.080 Uiso 1 1 calc R . . .
C54A C 0.6254(3) 0.54381(19) 0.1220(3) 0.0650(18) Uani 1 1 d . . . .
H54A H 0.661204 0.544240 0.113335 0.078 Uiso 1 1 calc R . . .
C55A C 0.5739(2) 0.55707(18) 0.0884(2) 0.0531(15) Uani 1 1 d . . . .
H55A H 0.574936 0.566434 0.056733 0.064 Uiso 1 1 calc R . . .
C56A C 0.4724(2) 0.58547(17) 0.0147(2) 0.0434(13) Uani 1 1 d . . . .
C57A C 0.4611(2) 0.55372(18) -0.0204(2) 0.0465(14) Uani 1 1 d . . . .
H57A H 0.451009 0.526231 -0.012014 0.056 Uiso 1 1 calc R . . .
C58A C 0.4645(2) 0.5621(2) -0.0681(2) 0.0535(16) Uani 1 1 d . . . .
H58A H 0.456244 0.540368 -0.092126 0.064 Uiso 1 1 calc R . . .
C59A C 0.4797(3) 0.6015(2) -0.0804(2) 0.0569(17) Uani 1 1 d . . . .
H59A H 0.481590 0.607163 -0.112949 0.068 Uiso 1 1 calc R . . .
C60A C 0.4920(3) 0.63260(19) -0.0456(2) 0.0534(16) Uani 1 1 d . . . .
H60A H 0.503212 0.659768 -0.053983 0.064 Uiso 1 1 calc R . . .
C61A C 0.4885(2) 0.62509(18) 0.0022(2) 0.0501(15) Uani 1 1 d . . . .
H61A H 0.497156 0.647037 0.025972 0.060 Uiso 1 1 calc R . . .
C62A C 0.5221(3) 0.70360(19) 0.1812(2) 0.0537(15) Uani 1 1 d . . . .
C63A C 0.5485(3) 0.6876(2) 0.2285(2) 0.0645(18) Uani 1 1 d . . . .
C64A C 0.5862(3) 0.7128(3) 0.2640(3) 0.076(2) Uani 1 1 d . . . .
H64A H 0.605053 0.701266 0.295356 0.091 Uiso 1 1 calc R . . .
C65A C 0.5961(3) 0.7538(3) 0.2539(3) 0.072(2) Uani 1 1 d D . . .
C66A C 0.5703(3) 0.7707(3) 0.2085(3) 0.084(2) Uani 1 1 d . . . .
H66A H 0.577035 0.799365 0.201725 0.101 Uiso 1 1 calc R . . .
C67A C 0.5340(3) 0.7453(2) 0.1724(3) 0.0707(19) Uani 1 1 d . . . .
H67A H 0.516903 0.757009 0.140737 0.085 Uiso 1 1 calc R . . .
C68A C 0.5404(5) 0.6439(3) 0.2436(3) 0.090(3) Uani 1 1 d . . . .
C69A C 0.6295(6) 0.7872(4) 0.2853(5) 0.068(5) Uiso 0.5 1 d D P B 1
C69D C 0.6375(5) 0.7723(4) 0.2972(4) 0.059(4) Uiso 0.5 1 d D P C 2
C70A C 0.3567(2) 0.70689(16) -0.0067(2) 0.0428(13) Uani 1 1 d . . . .
C71A C 0.3228(3) 0.69334(18) -0.0516(2) 0.0501(15) Uani 1 1 d . . . .
H71A H 0.285564 0.681313 -0.053903 0.060 Uiso 1 1 calc R . . .
C72A C 0.3417(3) 0.6968(2) -0.0936(2) 0.0602(17) Uani 1 1 d . . . .
H72A H 0.318155 0.686462 -0.124172 0.072 Uiso 1 1 calc R . . .
C73A C 0.3951(3) 0.71541(19) -0.0908(2) 0.0558(16) Uani 1 1 d . . . .
H73A H 0.408045 0.718509 -0.119522 0.067 Uiso 1 1 calc R . . .
C74A C 0.4295(3) 0.72946(18) -0.0459(2) 0.0510(15) Uani 1 1 d . . . .
H74A H 0.466251 0.742237 -0.043748 0.061 Uiso 1 1 calc R . . .
C75A C 0.4106(2) 0.72500(17) -0.0048(2) 0.0465(14) Uani 1 1 d . . . .
H75A H 0.434901 0.734464 0.025942 0.056 Uiso 1 1 calc R . . .
C76A C 0.3235(2) 0.74391(16) 0.0609(2) 0.0394(13) Uani 1 1 d . . . .
C77A C 0.3213(2) 0.78140(17) 0.0352(2) 0.0477(14) Uani 1 1 d . . . .
H77A H 0.328637 0.781131 0.003771 0.057 Uiso 1 1 calc R . . .
C78A C 0.3086(3) 0.81945(18) 0.0546(2) 0.0535(15) Uani 1 1 d . . . .
H78A H 0.308125 0.844939 0.036835 0.064 Uiso 1 1 calc R . . .
C79A C 0.2969(3) 0.82024(18) 0.0996(2) 0.0534(15) Uani 1 1 d . . . .
H79A H 0.288231 0.846219 0.112841 0.064 Uiso 1 1 calc R . . .
C80A C 0.2976(3) 0.78320(18) 0.1253(2) 0.0515(15) Uani 1 1 d . . . .
H80A H 0.289099 0.783713 0.156165 0.062 Uiso 1 1 calc R . . .
C81A C 0.3106(2) 0.74543(17) 0.1065(2) 0.0474(14) Uani 1 1 d . . . .
H81A H 0.310814 0.720133 0.124593 0.057 Uiso 1 1 calc R . . .
F1B F 0.01459(14) 0.58758(9) 0.28091(11) 0.0547(8) Uani 1 1 d . . . .
F2B F 0.03225(14) 0.62955(10) 0.34284(11) 0.0556(8) Uani 1 1 d . . . .
F3B F -0.05380(14) 0.62673(10) 0.29326(12) 0.0606(9) Uani 1 1 d . . . .
F4B F 0.1568(2) 0.31022(12) 0.17974(14) 0.0874(13) Uani 1 1 d . . . .
F5B F 0.23802(18) 0.32969(11) 0.22831(13) 0.0742(11) Uani 1 1 d . . . .
F6B F 0.16288(15) 0.36973(10) 0.21588(12) 0.0595(9) Uani 1 1 d . . . .
F7B F 0.17098(16) 0.44854(14) 0.45994(13) 0.0859(13) Uani 1 1 d . . . .
F8B F 0.16935(17) 0.50176(15) 0.50658(15) 0.0868(12) Uani 1 1 d . . . .
F9B F 0.16049(16) 0.43956(13) 0.53236(13) 0.0828(12) Uani 1 1 d . . . .
N1B N 0.24171(18) 0.52865(13) 0.30289(15) 0.0398(10) Uani 1 1 d . . . .
N2B N -0.0845(2) 0.78692(17) 0.1909(2) 0.0691(15) Uani 1 1 d . . . .
N3B N 0.2052(3) 0.30942(18) -0.0102(2) 0.0731(16) Uani 1 1 d . . . .
N4B N 0.3738(3) 0.4537(2) 0.6955(2) 0.094(2) Uani 1 1 d . . . .
C1C C 0.2020(2) 0.56334(16) 0.29046(19) 0.0400(13) Uani 1 1 d . . . .
C2B C 0.1884(2) 0.58734(17) 0.32773(19) 0.0422(13) Uani 1 1 d . . . .
C3B C 0.1453(2) 0.61856(17) 0.3151(2) 0.0450(14) Uani 1 1 d . . . .
H3B H 0.135261 0.633897 0.340503 0.054 Uiso 1 1 calc R . . .
C4B C 0.1169(2) 0.62769(17) 0.26654(19) 0.0423(13) Uani 1 1 d . . . .
C5B C 0.1341(2) 0.60608(17) 0.2305(2) 0.0446(14) Uani 1 1 d . . . .
H5B H 0.116826 0.613209 0.196997 0.053 Uiso 1 1 calc R . . .
C6B C 0.1759(2) 0.57433(17) 0.24144(19) 0.0417(13) Uani 1 1 d . . . .
C7B C 0.1956(2) 0.55334(16) 0.20044(19) 0.0391(13) Uani 1 1 d . . . .
C8B C 0.2128(2) 0.50821(16) 0.21590(19) 0.0407(13) Uani 1 1 d . . . .
C9B C 0.2410(2) 0.49882(16) 0.26459(19) 0.0396(13) Uani 1 1 d . . . .
C10B C 0.2691(2) 0.45914(16) 0.27606(19) 0.0389(13) Uani 1 1 d . . . .
C11B C 0.2632(2) 0.42900(17) 0.23954(19) 0.0447(14) Uani 1 1 d . . . .
H11B H 0.281706 0.402364 0.247594 0.054 Uiso 1 1 calc R . . .
C12B C 0.2309(2) 0.43681(16) 0.19141(19) 0.0395(13) Uani 1 1 d . . . .
C13B C 0.2070(2) 0.47676(16) 0.18041(19) 0.0395(13) Uani 1 1 d . . . .
H13B H 0.185831 0.482908 0.147452 0.047 Uiso 1 1 calc R . . .
C14B C 0.3110(2) 0.45259(17) 0.3268(2) 0.0444(14) Uani 1 1 d . . . .
C15B C 0.2861(2) 0.47474(16) 0.36415(19) 0.0418(13) Uani 1 1 d . . . .
C16B C 0.2956(2) 0.45853(17) 0.4118(2) 0.0467(14) Uani 1 1 d . . . .
H16B H 0.315357 0.432308 0.419682 0.056 Uiso 1 1 calc R . . .
C17B C 0.2771(2) 0.47974(18) 0.4476(2) 0.0457(14) Uani 1 1 d . . . .
C18B C 0.2505(2) 0.51845(17) 0.4355(2) 0.0454(14) Uani 1 1 d . . . .
H18B H 0.237574 0.533483 0.459665 0.054 Uiso 1 1 calc R . . .
C19B C 0.2420(2) 0.53620(17) 0.38909(19) 0.0427(13) Uani 1 1 d . . . .
C20B C 0.2568(2) 0.51302(16) 0.35252(19) 0.0400(13) Uani 1 1 d . . . .
C21B C 0.2231(2) 0.58204(17) 0.38163(19) 0.0428(13) Uani 1 1 d . . . .
C22B C 0.0712(2) 0.66126(16) 0.25156(19) 0.0405(13) Uani 1 1 d . . . .
C23B C 0.0181(2) 0.66085(17) 0.2646(2) 0.0437(13) Uani 1 1 d . . . .
C24B C -0.0231(2) 0.69235(17) 0.2478(2) 0.0474(14) Uani 1 1 d . . . .
H24B H -0.058916 0.691807 0.256462 0.057 Uiso 1 1 calc R . . .
C25B C -0.0120(2) 0.72484(17) 0.2182(2) 0.0466(14) Uani 1 1 d . . . .
C26B C 0.0405(2) 0.72518(17) 0.20457(19) 0.0450(14) Uani 1 1 d . . . .
H26B H 0.048273 0.747022 0.184201 0.054 Uiso 1 1 calc R . . .
C27B C 0.0804(2) 0.69358(17) 0.2210(2) 0.0472(14) Uani 1 1 d . . . .
H27B H 0.115607 0.693691 0.211320 0.057 Uiso 1 1 calc R . . .
C28B C 0.0032(3) 0.62624(19) 0.2945(2) 0.0494(15) Uani 1 1 d . . . .
C29B C -0.0531(3) 0.7593(2) 0.2032(2) 0.0537(15) Uani 1 1 d . . . .
C30B C 0.1447(2) 0.55549(16) 0.15293(19) 0.0394(13) Uani 1 1 d . . . .
C31B C 0.0948(2) 0.53062(16) 0.1492(2) 0.0417(13) Uani 1 1 d . . . .
H31B H 0.094687 0.511201 0.174780 0.050 Uiso 1 1 calc R . . .
C32B C 0.0468(3) 0.53348(17) 0.1102(2) 0.0460(14) Uani 1 1 d . . . .
H32B H 0.014068 0.515670 0.108071 0.055 Uiso 1 1 calc R . . .
C33B C 0.0458(3) 0.56308(18) 0.0728(2) 0.0501(15) Uani 1 1 d . . . .
H33B H 0.012282 0.565924 0.045472 0.060 Uiso 1 1 calc R . . .
C34B C 0.0944(2) 0.58771(17) 0.0766(2) 0.0465(14) Uani 1 1 d . . . .
H34B H 0.093885 0.607705 0.051482 0.056 Uiso 1 1 calc R . . .
C35B C 0.1437(2) 0.58447(16) 0.11554(19) 0.0438(13) Uani 1 1 d . . . .
H35B H 0.176743 0.601763 0.116984 0.053 Uiso 1 1 calc R . . .
C36B C 0.2506(2) 0.57555(16) 0.19335(18) 0.0408(13) Uani 1 1 d . . . .
C37B C 0.2642(3) 0.61708(18) 0.2080(2) 0.0568(16) Uani 1 1 d . . . .
H37B H 0.240822 0.631788 0.224927 0.068 Uiso 1 1 calc R . . .
C38B C 0.3118(3) 0.6374(2) 0.1982(2) 0.0620(18) Uani 1 1 d . . . .
H38B H 0.320628 0.665668 0.208857 0.074 Uiso 1 1 calc R . . .
C39B C 0.3459(3) 0.61700(19) 0.1733(2) 0.0540(15) Uani 1 1 d . . . .
H39B H 0.377736 0.631160 0.165976 0.065 Uiso 1 1 calc R . . .
C40B C 0.3334(3) 0.57609(19) 0.1594(2) 0.0555(16) Uani 1 1 d . . . .
H40B H 0.357478 0.561456 0.142960 0.067 Uiso 1 1 calc R . . .
C41B C 0.2867(3) 0.55578(18) 0.1686(2) 0.0517(15) Uani 1 1 d . . . .
H41B H 0.278674 0.527439 0.157943 0.062 Uiso 1 1 calc R . . .
C42B C 0.2253(2) 0.40599(17) 0.1506(2) 0.0433(13) Uani 1 1 d . . . .
C43B C 0.2075(2) 0.36358(18) 0.1509(2) 0.0473(14) Uani 1 1 d . . . .
C44B C 0.2027(3) 0.33796(19) 0.1098(2) 0.0530(15) Uani 1 1 d . . . .
H44B H 0.192056 0.309110 0.110527 0.064 Uiso 1 1 calc R . . .
C45B C 0.2134(3) 0.35468(19) 0.0680(2) 0.0518(15) Uani 1 1 d . . . .
C46B C 0.2297(3) 0.39615(19) 0.0666(2) 0.0530(15) Uani 1 1 d . . . .
H46B H 0.236655 0.407558 0.037661 0.064 Uiso 1 1 calc R . . .
C47B C 0.2359(2) 0.42111(18) 0.1079(2) 0.0467(14) Uani 1 1 d . . . .
H47B H 0.247851 0.449635 0.106923 0.056 Uiso 1 1 calc R . . .
C48B C 0.1918(3) 0.34338(19) 0.1932(2) 0.0572(16) Uani 1 1 d . . . .
C49B C 0.2080(3) 0.32848(19) 0.0248(2) 0.0577(16) Uani 1 1 d . . . .
C50B C 0.3180(3) 0.40482(18) 0.3389(2) 0.0492(15) Uani 1 1 d . . . .
C51B C 0.2683(3) 0.38045(18) 0.3354(2) 0.0542(16) Uani 1 1 d . . . .
H51B H 0.231091 0.393615 0.324636 0.065 Uiso 1 1 calc R . . .
C52B C 0.2707(4) 0.3382(2) 0.3467(2) 0.0692(19) Uani 1 1 d . . . .
H52B H 0.235748 0.322357 0.342085 0.083 Uiso 1 1 calc R . . .
C53B C 0.3238(4) 0.3193(2) 0.3645(3) 0.081(2) Uani 1 1 d . . . .
H53B H 0.325642 0.290308 0.373560 0.097 Uiso 1 1 calc R . . .
C54B C 0.3744(4) 0.3415(2) 0.3695(3) 0.077(2) Uani 1 1 d . . . .
H54B H 0.411183 0.328035 0.381732 0.092 Uiso 1 1 calc R . . .
C55B C 0.3718(3) 0.3852(2) 0.3561(2) 0.0662(18) Uani 1 1 d . . . .
H55B H 0.406800 0.400631 0.359104 0.079 Uiso 1 1 calc R . . .
C56B C 0.3706(2) 0.47251(18) 0.3276(2) 0.0491(14) Uani 1 1 d . . . .
C57B C 0.3916(3) 0.4715(2) 0.2864(2) 0.0675(19) Uani 1 1 d . . . .
H57B H 0.367863 0.459719 0.256718 0.081 Uiso 1 1 calc R . . .
C58B C 0.4461(3) 0.4873(2) 0.2872(3) 0.078(2) Uani 1 1 d . . . .
H58B H 0.459224 0.485841 0.258434 0.094 Uiso 1 1 calc R . . .
C59B C 0.4815(3) 0.5050(2) 0.3293(3) 0.079(2) Uani 1 1 d . . . .
H59B H 0.518455 0.516553 0.329745 0.095 Uiso 1 1 calc R . . .
C60B C 0.4618(3) 0.5055(3) 0.3712(3) 0.082(2) Uani 1 1 d . . . .
H60B H 0.485851 0.516847 0.400985 0.099 Uiso 1 1 calc R . . .
C61B C 0.4074(3) 0.4897(2) 0.3696(2) 0.0641(18) Uani 1 1 d . . . .
H61B H 0.394718 0.490551 0.398627 0.077 Uiso 1 1 calc R . . .
C62B C 0.2942(3) 0.46516(17) 0.5003(2) 0.0470(14) Uani 1 1 d . . . .
C63B C 0.2545(3) 0.45960(18) 0.5282(2) 0.0508(15) Uani 1 1 d . . . .
C64B C 0.2748(3) 0.45267(19) 0.5785(2) 0.0593(17) Uani 1 1 d . . . .
H64B H 0.247750 0.449258 0.597484 0.071 Uiso 1 1 calc R . . .
C65B C 0.3345(3) 0.45070(19) 0.6013(2) 0.0574(16) Uani 1 1 d . . . .
C66B C 0.3735(3) 0.45242(19) 0.5731(2) 0.0566(16) Uani 1 1 d . . . .
H66B H 0.414189 0.448738 0.587931 0.068 Uiso 1 1 calc R . . .
C67B C 0.3530(3) 0.45954(18) 0.5230(2) 0.0545(16) Uani 1 1 d . . . .
H67B H 0.380066 0.460584 0.503770 0.065 Uiso 1 1 calc R . . .
C68B C 0.1895(3) 0.4620(3) 0.5064(2) 0.0695(19) Uani 1 1 d . . . .
C69B C 0.3561(3) 0.4502(2) 0.6540(2) 0.0678(19) Uani 1 1 d . . . .
C70B C 0.2774(3) 0.61003(17) 0.3916(2) 0.0452(14) Uani 1 1 d . . . .
C71B C 0.2752(3) 0.65111(19) 0.3737(2) 0.0550(16) Uani 1 1 d . . . .
H71B H 0.239646 0.660919 0.352122 0.066 Uiso 1 1 calc R . . .
C72B C 0.3222(3) 0.67806(19) 0.3859(2) 0.0607(17) Uani 1 1 d . . . .
H72B H 0.318107 0.706208 0.373882 0.073 Uiso 1 1 calc R . . .
C73B C 0.3748(3) 0.6645(2) 0.4154(3) 0.073(2) Uani 1 1 d . . . .
H73B H 0.407719 0.682803 0.423239 0.088 Uiso 1 1 calc R . . .
C74B C 0.3792(3) 0.6233(2) 0.4338(3) 0.074(2) Uani 1 1 d . . . .
H74B H 0.415115 0.613424 0.454832 0.089 Uiso 1 1 calc R . . .
C75B C 0.3311(3) 0.5973(2) 0.4211(2) 0.0589(17) Uani 1 1 d . . . .
H75B H 0.334984 0.569135 0.433182 0.071 Uiso 1 1 calc R . . .
C76B C 0.1848(2) 0.59356(17) 0.41632(19) 0.0444(14) Uani 1 1 d . . . .
C77B C 0.2014(3) 0.62262(18) 0.4536(2) 0.0539(15) Uani 1 1 d . . . .
H77B H 0.236898 0.637798 0.457749 0.065 Uiso 1 1 calc R . . .
C78B C 0.1673(3) 0.6301(2) 0.4853(2) 0.0600(17) Uani 1 1 d . . . .
H78B H 0.179537 0.650337 0.510923 0.072 Uiso 1 1 calc R . . .
C79B C 0.1163(3) 0.6087(2) 0.4800(2) 0.0613(17) Uani 1 1 d . . . .
H79B H 0.093457 0.613673 0.502218 0.074 Uiso 1 1 calc R . . .
C80B C 0.0976(3) 0.57952(19) 0.4420(2) 0.0546(16) Uani 1 1 d . . . .
H80B H 0.061688 0.564877 0.437751 0.065 Uiso 1 1 calc R . . .
C81B C 0.1319(3) 0.57224(18) 0.4108(2) 0.0516(15) Uani 1 1 d . . . .
H81B H 0.119404 0.552296 0.384966 0.062 Uiso 1 1 calc R . . .
N1S N 0.4970(5) 0.8155(3) 0.3192(5) 0.128(4) Uani 0.85 1 d . P D 1
N2S N 0.4202(4) 0.7012(4) 0.2920(4) 0.126(4) Uani 0.85 1 d . P E 1
N3S N 0.5013(4) 0.6116(3) 0.3873(4) 0.112(3) Uani 0.85 1 d . P F 1
C1S C 0.4663(5) 0.8063(4) 0.2793(5) 0.108(4) Uani 0.85 1 d . P D 1
C2S C 0.4297(4) 0.7942(3) 0.2312(3) 0.086(3) Uani 0.85 1 d . P D 1
H2SA H 0.443505 0.807604 0.205174 0.129 Uiso 0.85 1 d R P D 1
H2SB H 0.389325 0.802864 0.228074 0.129 Uiso 0.85 1 d R P D 1
H2SC H 0.431435 0.763444 0.228044 0.129 Uiso 0.85 1 d R P D 1
C3S C 0.4619(6) 0.7094(3) 0.3238(5) 0.112(4) Uani 0.85 1 d . P E 1
C4S C 0.5214(4) 0.7145(3) 0.3703(3) 0.115(3) Uani 1 1 d . . . .
H4SA H 0.538217 0.742451 0.368605 0.172 Uiso 1 1 d R . E 1
H4SB H 0.550047 0.692741 0.368285 0.172 Uiso 1 1 d R . E 1
H4SC H 0.511307 0.711551 0.401505 0.172 Uiso 1 1 d R . E 1
C5S C 0.4564(6) 0.6060(3) 0.3538(4) 0.102(3) Uani 0.85 1 d . P F 1
C6S C 0.4009(4) 0.6020(3) 0.3134(3) 0.091(3) Uani 0.85 1 d . P F 1
H6SA H 0.393711 0.628211 0.294258 0.136 Uiso 0.85 1 d R P F 1
H6SB H 0.368361 0.596741 0.327638 0.136 Uiso 0.85 1 d R P F 1
H6SC H 0.404211 0.578441 0.291848 0.136 Uiso 0.85 1 d R P F 1
N4S N 0.5322(5) 0.3383(4) 0.3692(5) 0.122(4) Uani 0.75 1 d . P G 1
C7S C 0.5317(6) 0.3323(4) 0.4101(5) 0.098(4) Uani 0.75 1 d . P G 1
C8S C 0.5248(5) 0.3280(3) 0.4615(4) 0.109(4) Uani 0.75 1 d . P G 1
H8SA H 0.487618 0.314303 0.460623 0.163 Uiso 0.75 1 d R P G 1
H8SB H 0.526658 0.355663 0.477283 0.163 Uiso 0.75 1 d R P G 1
H8SC H 0.557268 0.310413 0.480103 0.163 Uiso 0.75 1 d R P G 1
N5S N 0.2766(10) 0.3596(5) 0.4846(7) 0.185(10) Uani 0.75 1 d . P H 1
C9S C 0.3357(16) 0.3479(6) 0.4964(7) 0.180(15) Uani 0.75 1 d . P H 1
C10S C 0.3912(11) 0.3393(7) 0.5124(8) 0.196(12) Uani 0.75 1 d . P H 1
H10A H 0.402321 0.324271 0.486019 0.294 Uiso 0.75 1 d R P H 1
H10B H 0.397601 0.320921 0.541249 0.294 Uiso 0.75 1 d R P H 1
H10C H 0.415031 0.364831 0.521089 0.294 Uiso 0.75 1 d R P H 1
N6S N 0.4331(4) 0.2377(3) 0.4442(3) 0.116(3) Uani 1 1 d . . . .
C11S C 0.4063(4) 0.2106(3) 0.4205(4) 0.095(3) Uani 1 1 d . . . .
C12S C 0.3724(4) 0.1785(3) 0.3914(3) 0.110(3) Uani 1 1 d . . . .
H12A H 0.377695 0.179539 0.358271 0.165 Uiso 1 1 d R . . .
H12B H 0.331045 0.182949 0.389521 0.165 Uiso 1 1 d R . . .
H12C H 0.384915 0.150919 0.406191 0.165 Uiso 1 1 d R . . .
N7S N 0.2411(4) 0.2269(2) 0.3825(3) 0.116(3) Uani 1 1 d . . . .
C13S C 0.2164(4) 0.2509(3) 0.4004(4) 0.091(3) Uani 1 1 d . . . .
C14S C 0.1864(4) 0.2811(3) 0.4238(3) 0.101(3) Uani 1 1 d . . . .
H14A H 0.152127 0.292033 0.399087 0.152 Uiso 1 1 d R . . .
H14B H 0.212687 0.304513 0.437717 0.152 Uiso 1 1 d R . . .
H14C H 0.173857 0.267033 0.450027 0.152 Uiso 1 1 d R . . .
N8S N 0.1499(3) 0.2131(2) 0.2262(3) 0.114(3) Uani 1 1 d . . . .
C15S C 0.1980(4) 0.2154(3) 0.2429(3) 0.085(2) Uani 1 1 d . . . .
C16S C 0.2598(3) 0.2192(3) 0.2644(3) 0.118(3) Uani 1 1 d . . . .
H16C H 0.275659 0.238415 0.244084 0.177 Uiso 1 1 d R . . .
H16D H 0.279049 0.191655 0.266084 0.177 Uiso 1 1 d R . . .
H16E H 0.267059 0.230865 0.297624 0.177 Uiso 1 1 d R . . .
N9S N 0.3296(5) 0.1755(4) 0.1244(4) 0.139(5) Uani 0.75 1 d . P I 1
C17S C 0.2863(7) 0.1932(5) 0.1024(5) 0.107(4) Uani 0.75 1 d . P I 1
C18S C 0.2330(5) 0.2081(4) 0.0665(5) 0.115(4) Uani 0.75 1 d . P I 1
H18C H 0.245327 0.227034 0.043771 0.173 Uiso 0.75 1 d R P I 1
H18D H 0.208007 0.223644 0.082881 0.173 Uiso 0.75 1 d R P I 1
H18E H 0.211107 0.184344 0.048101 0.173 Uiso 0.75 1 d R P I 1
C6T C 0.4037(14) 0.6552(10) 0.2974(12) 0.033(8) Uiso 0.15 1 d . P J 2
N1T N 0.5206(19) 0.7927(16) 0.3532(17) 0.076(12) Uiso 0.15 1 d . P E 2
C8T C 0.4774(17) 0.4820(10) 0.5007(15) 0.126(7) Uiso 0.25 1 d D P K -1
H8TA H 0.465993 0.484914 0.464815 0.189 Uiso 0.25 1 d R P K -1
H8TB H 0.449823 0.497714 0.514235 0.189 Uiso 0.25 1 d R P K -1
H8TC H 0.516873 0.493354 0.514235 0.189 Uiso 0.25 1 d R P K -1
N4T N 0.4608(14) 0.4028(10) 0.5038(12) 0.126(7) Uiso 0.25 1 d D P K -1
C7T C 0.4784(18) 0.4358(10) 0.5153(15) 0.126(7) Uiso 0.25 1 d D P K -1
N9T N 0.199(3) 0.355(2) 0.504(3) 0.18(3) Uiso 0.15 1 d . P L 2
C1T C 0.5215(16) 0.7643(14) 0.3609(13) 0.044(9) Uiso 0.15 1 d . P E 2
C17T C 0.2863(15) 0.2166(10) 0.1484(13) 0.088(9) Uiso 0.25 1 d . P M 2
C10T C 0.463(2) 0.3692(15) 0.5552(18) 0.109(14) Uiso 0.2 1 d . P N 2
C18T C 0.2490(19) 0.2182(12) 0.1059(16) 0.089(11) Uiso 0.25 1 d . P M 2

loop_
_atom_site_aniso_label
_atom_site_aniso_U_11
_atom_site_aniso_U_22
_atom_site_aniso_U_33
_atom_site_aniso_U_23
_atom_site_aniso_U_13
_atom_site_aniso_U_12
F1 0.053(2) 0.049(2) 0.082(3) 0.0068(18) 0.0198(18) -0.0057(16)
F2 0.063(2) 0.077(3) 0.080(3) -0.001(2) 0.039(2) 0.0026(19)
F3 0.051(2) 0.070(2) 0.087(3) 0.025(2) 0.014(2) 0.0065(18)
F4 0.058(2) 0.073(2) 0.067(2) -0.023(2) 0.0122(19) -0.0117(19)
F5 0.066(2) 0.071(2) 0.073(2) -0.012(2) 0.030(2) -0.0196(19)
F6 0.058(2) 0.060(2) 0.075(2) -0.0077(19) 0.0098(19) 0.0041(18)
F7 0.067(3) 0.105(3) 0.077(3) -0.004(2) 0.012(2) 0.002(2)
F8 0.081(3) 0.117(3) 0.085(3) 0.045(3) 0.029(2) 0.008(3)
F9 0.050(3) 0.177(5) 0.092(3) 0.032(3) 0.013(2) 0.014(3)
N1 0.044(3) 0.037(3) 0.041(3) 0.002(2) 0.014(2) -0.002(2)
N2 0.062(3) 0.053(3) 0.065(3) 0.007(3) 0.022(3) 0.002(3)
N3 0.094(5) 0.063(4) 0.079(4) -0.009(3) 0.045(4) 0.005(3)
C1 0.044(3) 0.033(3) 0.041(3) 0.002(3) 0.014(3) -0.002(2)
C2 0.048(3) 0.040(3) 0.046(3) 0.004(3) 0.014(3) -0.001(3)
C3 0.045(3) 0.039(3) 0.047(3) -0.005(3) 0.017(3) 0.002(3)
C4 0.046(3) 0.043(3) 0.036(3) -0.003(3) 0.015(3) -0.001(3)
C5 0.040(3) 0.044(3) 0.037(3) 0.004(3) 0.013(3) -0.003(3)
C6 0.036(3) 0.037(3) 0.039(3) 0.004(2) 0.008(2) 0.000(2)
C7 0.041(3) 0.039(3) 0.040(3) 0.000(3) 0.010(3) 0.001(2)
C8 0.045(3) 0.036(3) 0.037(3) 0.001(3) 0.009(3) 0.002(2)
C9 0.048(3) 0.032(3) 0.034(3) 0.004(2) 0.009(3) -0.003(2)
C10 0.041(3) 0.039(3) 0.036(3) -0.002(3) 0.011(2) 0.003(2)
C11 0.045(3) 0.039(3) 0.039(3) 0.003(3) 0.007(3) 0.001(3)
C12 0.047(3) 0.036(3) 0.031(3) 0.004(2) 0.008(2) 0.001(2)
C13 0.039(3) 0.038(3) 0.041(3) 0.006(3) 0.012(3) 0.001(2)
C14 0.044(3) 0.039(3) 0.038(3) 0.003(3) 0.012(3) 0.000(2)
C15 0.046(3) 0.042(3) 0.034(3) 0.001(3) 0.016(3) -0.001(3)
C16 0.049(4) 0.045(3) 0.052(4) 0.006(3) 0.018(3) -0.002(3)
C17 0.053(4) 0.039(3) 0.051(3) 0.006(3) 0.024(3) 0.003(3)
C18 0.052(4) 0.037(3) 0.055(4) 0.003(3) 0.028(3) 0.002(3)
C19 0.051(4) 0.042(3) 0.043(3) 0.000(3) 0.020(3) -0.001(3)
C20 0.048(3) 0.044(3) 0.039(3) 0.000(3) 0.016(3) -0.002(3)
C21 0.055(4) 0.035(3) 0.046(3) 0.001(3) 0.018(3) 0.001(3)
C22 0.048(3) 0.033(3) 0.036(3) -0.004(2) 0.015(3) -0.002(3)
C23 0.051(4) 0.034(3) 0.048(3) -0.002(3) 0.019(3) 0.000(3)
C24 0.056(4) 0.042(3) 0.050(4) -0.005(3) 0.020(3) 0.002(3)
C25 0.053(4) 0.035(3) 0.046(3) 0.004(3) 0.017(3) 0.001(3)
C26 0.052(4) 0.043(3) 0.044(3) -0.007(3) 0.015(3) -0.006(3)
C27 0.047(3) 0.038(3) 0.041(3) -0.001(3) 0.017(3) -0.003(3)
C28 0.053(4) 0.050(4) 0.057(4) 0.010(3) 0.019(3) 0.002(3)
C29 0.051(4) 0.042(3) 0.049(3) 0.002(3) 0.017(3) 0.002(3)
C30 0.047(3) 0.036(3) 0.045(3) 0.000(3) 0.020(3) 0.000(3)
C31 0.049(3) 0.041(3) 0.046(3) -0.003(3) 0.022(3) -0.005(3)
C32 0.055(4) 0.039(3) 0.043(3) 0.000(3) 0.012(3) -0.006(3)
C33 0.057(4) 0.049(3) 0.042(3) 0.000(3) 0.023(3) -0.002(3)
C34 0.043(3) 0.051(4) 0.048(3) 0.003(3) 0.018(3) 0.005(3)
C35 0.047(3) 0.038(3) 0.043(3) 0.002(3) 0.015(3) -0.001(3)
C36 0.044(3) 0.040(3) 0.043(3) 0.001(3) 0.020(3) -0.003(3)
C37 0.043(3) 0.047(3) 0.046(3) 0.001(3) 0.016(3) -0.001(3)
C38 0.051(4) 0.049(4) 0.048(3) -0.008(3) 0.015(3) -0.008(3)
C39 0.044(4) 0.060(4) 0.048(4) 0.001(3) 0.007(3) -0.007(3)
C40 0.053(4) 0.065(4) 0.047(4) 0.012(3) 0.007(3) -0.006(3)
C41 0.041(3) 0.052(4) 0.050(3) -0.001(3) 0.014(3) -0.007(3)
C42 0.060(4) 0.038(3) 0.040(3) 0.007(3) 0.022(3) 0.001(3)
C43 0.061(4) 0.037(3) 0.043(3) 0.002(3) 0.014(3) -0.003(3)
C44 0.070(4) 0.043(3) 0.048(4) -0.003(3) 0.018(3) 0.002(3)
C45 0.066(4) 0.034(3) 0.047(3) 0.000(3) 0.019(3) 0.004(3)
C46 0.059(4) 0.041(3) 0.051(4) 0.004(3) 0.021(3) 0.009(3)
C47 0.056(4) 0.043(3) 0.045(3) 0.005(3) 0.019(3) 0.005(3)
C48 0.065(4) 0.047(4) 0.064(4) -0.009(3) 0.018(4) -0.002(3)
C49 0.077(5) 0.052(4) 0.051(4) -0.004(3) 0.029(4) 0.001(3)
C50 0.048(3) 0.042(3) 0.043(3) -0.002(3) 0.021(3) 0.000(3)
C51 0.048(4) 0.053(4) 0.039(3) 0.010(3) 0.006(3) -0.003(3)
C52 0.050(4) 0.066(4) 0.045(3) 0.010(3) 0.002(3) -0.014(3)
C53 0.066(4) 0.049(4) 0.050(4) 0.000(3) 0.017(3) -0.014(3)
C54 0.072(4) 0.044(3) 0.047(4) 0.002(3) 0.025(3) -0.004(3)
C55 0.050(3) 0.042(3) 0.040(3) 0.004(3) 0.017(3) -0.001(3)
C56 0.046(3) 0.029(3) 0.045(3) 0.002(2) 0.014(3) -0.002(2)
C57 0.054(4) 0.056(4) 0.040(3) 0.001(3) 0.016(3) 0.002(3)
C58 0.052(4) 0.074(4) 0.054(4) 0.004(3) 0.017(3) 0.000(3)
C59 0.061(4) 0.059(4) 0.045(4) -0.002(3) 0.009(3) 0.002(3)
C60 0.062(4) 0.051(4) 0.040(3) -0.004(3) 0.011(3) -0.002(3)
C61 0.048(4) 0.044(3) 0.050(4) -0.004(3) 0.017(3) 0.002(3)
C62 0.056(4) 0.037(3) 0.068(4) 0.009(3) 0.028(3) 0.007(3)
C63 0.062(4) 0.064(4) 0.063(4) 0.025(4) 0.024(4) 0.016(3)
C64 0.056(4) 0.088(5) 0.086(5) 0.025(5) 0.029(4) 0.008(4)
C65 0.072(5) 0.070(5) 0.095(6) 0.033(4) 0.054(5) 0.017(4)
C66 0.083(5) 0.049(4) 0.076(5) 0.012(3) 0.048(4) 0.008(4)
C67 0.073(5) 0.048(4) 0.069(5) -0.001(3) 0.032(4) -0.004(3)
C68 0.047(4) 0.088(6) 0.092(6) 0.025(5) 0.019(4) 0.013(4)
C70 0.068(4) 0.049(4) 0.045(3) -0.006(3) 0.025(3) -0.010(3)
C71 0.055(4) 0.057(4) 0.041(3) 0.000(3) 0.012(3) -0.008(3)
C72 0.054(4) 0.084(5) 0.048(4) -0.006(4) 0.017(3) -0.015(4)
C73 0.061(5) 0.097(6) 0.062(4) 0.004(4) 0.009(4) -0.020(4)
C74 0.071(5) 0.105(6) 0.049(4) 0.011(4) 0.020(4) -0.015(4)
C75 0.065(4) 0.086(5) 0.052(4) 0.003(4) 0.024(4) -0.011(4)
C76 0.073(5) 0.042(3) 0.059(4) 0.003(3) 0.037(4) -0.004(3)
C77 0.107(6) 0.049(4) 0.061(4) -0.006(3) 0.049(4) -0.015(4)
C78 0.130(8) 0.045(4) 0.099(6) -0.012(4) 0.059(6) -0.002(5)
C79 0.157(9) 0.050(5) 0.118(8) 0.002(5) 0.095(7) 0.017(6)
C80 0.091(6) 0.055(4) 0.102(6) 0.019(4) 0.060(5) 0.015(4)
C81 0.071(5) 0.051(4) 0.068(4) 0.014(3) 0.038(4) 0.004(3)
F1A 0.061(2) 0.055(2) 0.0463(19) -0.0015(16) 0.0050(16) 0.0040(17)
F2A 0.056(2) 0.0492(19) 0.061(2) -0.0096(16) 0.0171(17) -0.0063(16)
F3A 0.056(2) 0.074(2) 0.0465(19) -0.0122(17) 0.0211(16) 0.0003(17)
F4A 0.105(3) 0.068(2) 0.048(2) 0.0135(19) 0.028(2) 0.004(2)
F5A 0.060(2) 0.080(3) 0.059(2) 0.0013(19) 0.0117(18) 0.003(2)
F6A 0.069(2) 0.057(2) 0.059(2) -0.0003(17) 0.0234(18) 0.0137(18)
F7A 0.155(5) 0.108(4) 0.070(3) -0.018(3) -0.002(3) 0.059(3)
F8A 0.121(4) 0.097(3) 0.069(3) 0.010(2) 0.012(3) -0.021(3)
F9A 0.169(5) 0.105(3) 0.048(2) -0.002(2) 0.000(3) 0.032(3)
N1A 0.038(3) 0.036(2) 0.041(3) -0.002(2) 0.010(2) -0.003(2)
N2A 0.060(4) 0.066(4) 0.067(4) -0.003(3) 0.021(3) 0.005(3)
N3A 0.155(7) 0.052(4) 0.118(6) 0.005(4) 0.050(5) 0.006(4)
C1A 0.041(3) 0.041(3) 0.038(3) 0.004(3) 0.013(3) 0.003(3)
C2A 0.045(3) 0.037(3) 0.037(3) 0.001(2) 0.012(3) -0.001(3)
C3A 0.042(3) 0.040(3) 0.046(3) 0.000(3) 0.013(3) -0.001(3)
C4A 0.044(3) 0.041(3) 0.039(3) 0.002(3) 0.010(3) 0.001(3)
C5A 0.048(3) 0.040(3) 0.040(3) 0.002(3) 0.015(3) -0.002(3)
C6A 0.040(3) 0.035(3) 0.038(3) 0.002(2) 0.010(2) 0.001(2)
C7A 0.041(3) 0.039(3) 0.037(3) -0.001(2) 0.009(2) 0.001(2)
C8A 0.046(3) 0.039(3) 0.037(3) 0.001(3) 0.015(3) 0.004(3)
C9A 0.041(3) 0.036(3) 0.041(3) -0.001(2) 0.013(3) -0.001(2)
C10A 0.040(3) 0.044(3) 0.036(3) -0.005(3) 0.011(2) 0.004(3)
C11A 0.043(3) 0.055(4) 0.041(3) 0.007(3) 0.013(3) 0.006(3)
C12A 0.042(3) 0.044(3) 0.041(3) 0.000(3) 0.016(3) 0.001(3)
C13A 0.048(4) 0.042(3) 0.042(3) -0.003(3) 0.012(3) -0.005(3)
C14A 0.042(3) 0.038(3) 0.041(3) -0.001(3) 0.010(3) 0.000(2)
C15A 0.041(3) 0.043(3) 0.040(3) 0.003(3) 0.012(3) 0.000(3)
C16A 0.041(3) 0.050(4) 0.046(3) -0.002(3) 0.016(3) 0.001(3)
C17A 0.044(3) 0.049(3) 0.046(3) -0.008(3) 0.013(3) -0.002(3)
C18A 0.047(4) 0.044(3) 0.046(3) -0.002(3) 0.018(3) 0.000(3)
C19A 0.041(3) 0.042(3) 0.038(3) 0.002(3) 0.012(3) 0.005(3)
C20A 0.042(3) 0.043(3) 0.036(3) 0.002(3) 0.012(3) -0.003(3)
C21A 0.039(3) 0.039(3) 0.046(3) 0.000(3) 0.013(3) 0.001(2)
C22A 0.045(3) 0.031(3) 0.049(3) 0.001(3) 0.018(3) -0.005(2)
C23A 0.039(3) 0.046(3) 0.041(3) -0.003(3) 0.011(3) 0.000(3)
C24A 0.043(3) 0.041(3) 0.043(3) -0.001(3) 0.012(3) -0.005(3)
C25A 0.036(3) 0.047(3) 0.048(3) 0.005(3) 0.009(3) 0.003(3)
C26A 0.048(4) 0.041(3) 0.041(3) 0.001(3) 0.012(3) 0.000(3)
C27A 0.046(3) 0.035(3) 0.045(3) 0.000(3) 0.015(3) 0.004(3)
C28A 0.049(4) 0.049(4) 0.052(4) -0.002(3) 0.020(3) 0.003(3)
C29A 0.047(4) 0.052(4) 0.053(4) -0.005(3) 0.016(3) -0.002(3)
C30A 0.042(3) 0.037(3) 0.040(3) 0.004(3) 0.013(3) 0.004(2)
C31A 0.039(3) 0.043(3) 0.037(3) -0.001(3) 0.007(3) 0.003(3)
C32A 0.050(4) 0.041(3) 0.050(3) 0.000(3) 0.018(3) 0.003(3)
C33A 0.050(4) 0.047(4) 0.059(4) 0.006(3) 0.015(3) -0.007(3)
C34A 0.051(4) 0.042(3) 0.051(4) -0.003(3) 0.010(3) -0.002(3)
C35A 0.053(4) 0.043(3) 0.042(3) -0.001(3) 0.019(3) 0.003(3)
C36A 0.048(3) 0.037(3) 0.040(3) -0.002(3) 0.012(3) -0.006(3)
C37A 0.048(4) 0.047(3) 0.046(3) 0.001(3) 0.012(3) 0.008(3)
C38A 0.051(4) 0.055(4) 0.043(3) 0.006(3) 0.008(3) 0.005(3)
C39A 0.062(4) 0.056(4) 0.045(3) 0.004(3) 0.018(3) 0.002(3)
C40A 0.067(4) 0.076(5) 0.044(4) 0.005(3) 0.023(3) 0.015(4)
C41A 0.063(4) 0.053(4) 0.044(3) 0.004(3) 0.020(3) 0.020(3)
C42A 0.040(3) 0.047(3) 0.049(3) 0.003(3) 0.021(3) 0.004(3)
C43A 0.050(4) 0.051(4) 0.049(4) 0.005(3) 0.021(3) 0.008(3)
C44A 0.060(4) 0.050(4) 0.069(4) 0.016(3) 0.025(3) 0.015(3)
C45A 0.073(4) 0.032(3) 0.064(4) 0.001(3) 0.026(4) 0.002(3)
C46A 0.066(4) 0.047(4) 0.056(4) 0.001(3) 0.023(3) 0.003(3)
C47A 0.052(4) 0.044(3) 0.052(4) 0.004(3) 0.020(3) 0.005(3)
C48A 0.053(4) 0.065(4) 0.049(4) 0.009(3) 0.017(3) 0.008(3)
C49A 0.095(6) 0.053(4) 0.080(5) 0.003(4) 0.034(4) 0.008(4)
C50A 0.045(3) 0.044(3) 0.043(3) 0.000(3) 0.009(3) 0.006(3)
C51A 0.053(4) 0.046(3) 0.054(4) -0.001(3) 0.009(3) 0.006(3)
C52A 0.065(5) 0.051(4) 0.053(4) -0.003(3) 0.005(3) 0.011(3)
C53A 0.047(4) 0.061(4) 0.080(5) 0.002(4) -0.002(4) 0.007(3)
C54A 0.043(4) 0.058(4) 0.089(5) -0.002(4) 0.012(4) 0.009(3)
C55A 0.047(4) 0.050(4) 0.062(4) -0.001(3) 0.016(3) -0.001(3)
C56A 0.038(3) 0.043(3) 0.049(3) 0.003(3) 0.012(3) 0.001(3)
C57A 0.042(3) 0.046(3) 0.051(4) -0.003(3) 0.012(3) 0.006(3)
C58A 0.047(4) 0.067(4) 0.049(4) -0.002(3) 0.017(3) 0.013(3)
C59A 0.064(4) 0.069(4) 0.046(4) 0.011(3) 0.028(3) 0.023(3)
C60A 0.055(4) 0.053(4) 0.061(4) 0.012(3) 0.031(3) 0.012(3)
C61A 0.045(4) 0.049(4) 0.058(4) 0.001(3) 0.017(3) 0.002(3)
C62A 0.048(4) 0.054(4) 0.057(4) -0.011(3) 0.012(3) 0.000(3)
C63A 0.057(4) 0.082(5) 0.051(4) -0.010(4) 0.010(3) 0.002(4)
C64A 0.052(4) 0.108(6) 0.061(4) -0.030(5) 0.005(4) 0.007(4)
C65A 0.056(4) 0.089(6) 0.072(5) -0.041(5) 0.019(4) -0.016(4)
C66A 0.085(6) 0.081(5) 0.094(6) -0.033(5) 0.035(5) -0.026(4)
C67A 0.070(5) 0.074(5) 0.068(5) -0.014(4) 0.020(4) -0.019(4)
C68A 0.120(8) 0.089(6) 0.052(5) -0.007(5) 0.008(5) 0.023(6)
C70A 0.052(4) 0.032(3) 0.046(3) 0.003(3) 0.016(3) 0.003(3)
C71A 0.052(4) 0.059(4) 0.039(3) 0.005(3) 0.014(3) 0.003(3)
C72A 0.071(5) 0.072(4) 0.037(3) -0.001(3) 0.015(3) -0.011(4)
C73A 0.063(4) 0.067(4) 0.043(4) 0.001(3) 0.024(3) 0.003(3)
C74A 0.050(4) 0.053(4) 0.056(4) 0.009(3) 0.024(3) 0.002(3)
C75A 0.052(4) 0.042(3) 0.045(3) -0.001(3) 0.013(3) -0.001(3)
C76A 0.030(3) 0.039(3) 0.047(3) -0.002(3) 0.007(2) -0.004(2)
C77A 0.053(4) 0.042(3) 0.048(3) 0.001(3) 0.014(3) -0.001(3)
C78A 0.065(4) 0.041(3) 0.056(4) 0.000(3) 0.019(3) 0.004(3)
C79A 0.060(4) 0.044(4) 0.056(4) -0.006(3) 0.016(3) 0.005(3)
C80A 0.061(4) 0.049(4) 0.045(3) -0.009(3) 0.016(3) -0.002(3)
C81A 0.053(4) 0.041(3) 0.051(4) -0.001(3) 0.018(3) -0.001(3)
F1B 0.070(2) 0.0418(19) 0.056(2) -0.0028(16) 0.0219(17) 0.0006(16)
F2B 0.066(2) 0.057(2) 0.0452(19) 0.0012(16) 0.0177(17) -0.0022(17)
F3B 0.052(2) 0.063(2) 0.071(2) 0.0040(18) 0.0257(18) -0.0041(17)
F4B 0.137(4) 0.066(3) 0.066(2) -0.010(2) 0.040(2) -0.041(2)
F5B 0.095(3) 0.071(2) 0.056(2) 0.0131(19) 0.020(2) 0.027(2)
F6B 0.067(2) 0.058(2) 0.059(2) 0.0028(17) 0.0264(18) -0.0013(18)
F7B 0.064(2) 0.142(4) 0.048(2) 0.000(2) 0.0097(19) -0.023(2)
F8B 0.069(3) 0.106(3) 0.089(3) 0.025(3) 0.027(2) 0.022(2)
F9B 0.066(2) 0.121(3) 0.062(2) 0.022(2) 0.019(2) -0.022(2)
N1B 0.046(3) 0.039(3) 0.034(2) -0.006(2) 0.010(2) 0.003(2)
N2B 0.073(4) 0.062(4) 0.073(4) 0.008(3) 0.022(3) 0.017(3)
N3B 0.088(4) 0.070(4) 0.065(4) -0.020(3) 0.027(3) -0.011(3)
N4B 0.097(5) 0.128(6) 0.052(4) 0.012(4) 0.010(3) -0.023(4)
C1C 0.042(3) 0.038(3) 0.041(3) -0.006(3) 0.013(3) 0.002(2)
C2B 0.042(3) 0.043(3) 0.040(3) 0.003(3) 0.010(3) -0.003(3)
C3B 0.050(4) 0.044(3) 0.044(3) -0.005(3) 0.019(3) -0.003(3)
C4B 0.044(3) 0.041(3) 0.041(3) 0.003(3) 0.010(3) 0.002(3)
C5B 0.053(4) 0.048(3) 0.035(3) 0.002(3) 0.016(3) 0.005(3)
C6B 0.044(3) 0.044(3) 0.039(3) -0.003(3) 0.015(3) -0.001(3)
C7B 0.044(3) 0.038(3) 0.038(3) -0.004(2) 0.016(3) -0.003(2)
C8B 0.046(3) 0.039(3) 0.036(3) -0.003(3) 0.011(3) -0.004(3)
C9B 0.047(3) 0.040(3) 0.037(3) 0.001(3) 0.020(3) -0.003(3)
C10B 0.041(3) 0.036(3) 0.039(3) 0.005(3) 0.010(3) -0.002(2)
C11B 0.049(3) 0.041(3) 0.045(3) -0.001(3) 0.012(3) 0.000(3)
C12B 0.042(3) 0.039(3) 0.039(3) -0.001(3) 0.014(3) -0.001(2)
C13B 0.046(3) 0.039(3) 0.033(3) 0.002(3) 0.010(2) 0.001(3)
C14B 0.049(4) 0.042(3) 0.044(3) 0.000(3) 0.016(3) 0.004(3)
C15B 0.047(3) 0.038(3) 0.041(3) -0.001(3) 0.014(3) 0.002(3)
C16B 0.055(4) 0.041(3) 0.043(3) -0.003(3) 0.010(3) 0.000(3)
C17B 0.042(3) 0.051(4) 0.045(3) 0.000(3) 0.014(3) -0.001(3)
C18B 0.053(4) 0.041(3) 0.044(3) -0.001(3) 0.016(3) 0.007(3)
C19B 0.042(3) 0.048(3) 0.036(3) 0.002(3) 0.008(3) -0.003(3)
C20B 0.040(3) 0.042(3) 0.038(3) -0.002(3) 0.010(3) -0.005(3)
C21B 0.050(3) 0.044(3) 0.034(3) -0.001(3) 0.010(3) 0.000(3)
C22B 0.044(3) 0.036(3) 0.040(3) 0.000(3) 0.010(3) -0.001(2)
C23B 0.045(3) 0.043(3) 0.045(3) -0.005(3) 0.015(3) -0.004(3)
C24B 0.042(3) 0.050(4) 0.050(3) -0.004(3) 0.013(3) 0.003(3)
C25B 0.051(4) 0.039(3) 0.050(3) -0.001(3) 0.013(3) 0.007(3)
C26B 0.061(4) 0.040(3) 0.036(3) 0.005(3) 0.016(3) 0.007(3)
C27B 0.049(4) 0.045(3) 0.049(3) 0.007(3) 0.015(3) 0.002(3)
C28B 0.047(4) 0.052(4) 0.051(4) -0.003(3) 0.016(3) -0.005(3)
C29B 0.053(4) 0.056(4) 0.051(4) 0.002(3) 0.013(3) 0.006(3)
C30B 0.042(3) 0.038(3) 0.039(3) -0.009(3) 0.011(3) -0.002(3)
C31B 0.047(3) 0.040(3) 0.042(3) -0.003(3) 0.018(3) 0.006(3)
C32B 0.053(4) 0.043(3) 0.045(3) 0.001(3) 0.018(3) -0.002(3)
C33B 0.052(4) 0.056(4) 0.041(3) -0.007(3) 0.012(3) 0.004(3)
C34B 0.051(4) 0.046(3) 0.043(3) 0.009(3) 0.015(3) -0.002(3)
C35B 0.053(4) 0.034(3) 0.045(3) 0.001(3) 0.014(3) 0.000(3)
C36B 0.045(3) 0.041(3) 0.035(3) -0.001(3) 0.009(3) 0.003(3)
C37B 0.066(4) 0.045(4) 0.069(4) -0.010(3) 0.035(4) -0.001(3)
C38B 0.070(5) 0.054(4) 0.071(4) -0.016(3) 0.034(4) -0.015(3)
C39B 0.059(4) 0.050(4) 0.056(4) 0.002(3) 0.021(3) -0.007(3)
C40B 0.061(4) 0.051(4) 0.061(4) -0.001(3) 0.028(3) 0.000(3)
C41B 0.060(4) 0.044(3) 0.057(4) -0.003(3) 0.027(3) -0.007(3)
C42B 0.039(3) 0.039(3) 0.048(3) -0.005(3) 0.006(3) 0.002(3)
C43B 0.049(4) 0.048(3) 0.043(3) 0.001(3) 0.009(3) 0.011(3)
C44B 0.058(4) 0.046(3) 0.055(4) -0.003(3) 0.015(3) -0.003(3)
C45B 0.050(4) 0.054(4) 0.047(4) -0.014(3) 0.005(3) 0.001(3)
C46B 0.056(4) 0.055(4) 0.052(4) -0.007(3) 0.020(3) -0.001(3)
C47B 0.049(4) 0.050(3) 0.044(3) -0.007(3) 0.018(3) -0.003(3)
C48B 0.067(4) 0.038(3) 0.067(4) -0.005(3) 0.018(4) -0.002(3)
C49B 0.067(4) 0.049(4) 0.058(4) -0.012(3) 0.019(3) -0.004(3)
C50B 0.056(4) 0.050(4) 0.042(3) 0.001(3) 0.013(3) 0.013(3)
C51B 0.076(5) 0.040(3) 0.050(4) 0.009(3) 0.023(3) 0.008(3)
C52B 0.103(6) 0.050(4) 0.060(4) 0.006(3) 0.030(4) 0.006(4)
C53B 0.117(7) 0.054(4) 0.074(5) 0.001(4) 0.032(5) 0.007(5)
C54B 0.085(6) 0.067(5) 0.077(5) 0.020(4) 0.020(4) 0.040(4)
C55B 0.064(5) 0.065(4) 0.066(4) -0.004(4) 0.011(4) 0.006(4)
C56B 0.043(3) 0.057(4) 0.046(3) 0.001(3) 0.009(3) 0.008(3)
C57B 0.052(4) 0.094(5) 0.055(4) -0.018(4) 0.014(3) -0.016(4)
C58B 0.060(5) 0.112(6) 0.067(5) -0.020(4) 0.024(4) -0.015(4)
C59B 0.059(5) 0.096(6) 0.084(5) -0.017(5) 0.023(4) -0.014(4)
C60B 0.053(4) 0.119(7) 0.074(5) -0.011(5) 0.017(4) -0.016(4)
C61B 0.062(4) 0.083(5) 0.048(4) -0.005(4) 0.016(3) -0.005(4)
C62B 0.056(4) 0.042(3) 0.041(3) 0.004(3) 0.008(3) 0.003(3)
C63B 0.053(4) 0.057(4) 0.040(3) -0.002(3) 0.008(3) -0.007(3)
C64B 0.068(5) 0.067(4) 0.043(4) 0.005(3) 0.016(3) -0.004(3)
C65B 0.062(4) 0.060(4) 0.045(4) 0.002(3) 0.005(3) -0.003(3)
C66B 0.055(4) 0.062(4) 0.050(4) 0.013(3) 0.009(3) 0.002(3)
C67B 0.054(4) 0.056(4) 0.054(4) 0.001(3) 0.015(3) 0.004(3)
C68B 0.065(5) 0.097(6) 0.052(4) 0.008(4) 0.023(4) -0.011(4)
C69B 0.072(5) 0.082(5) 0.043(4) 0.007(4) 0.006(3) -0.009(4)
C70B 0.053(4) 0.045(3) 0.040(3) -0.004(3) 0.018(3) -0.002(3)
C71B 0.057(4) 0.052(4) 0.053(4) -0.003(3) 0.009(3) -0.004(3)
C72B 0.069(5) 0.047(4) 0.062(4) 0.003(3) 0.012(4) -0.005(3)
C73B 0.063(5) 0.066(5) 0.088(5) 0.001(4) 0.016(4) -0.012(4)
C74B 0.055(4) 0.065(5) 0.093(6) 0.009(4) 0.004(4) -0.007(4)
C75B 0.057(4) 0.052(4) 0.064(4) -0.002(3) 0.011(3) -0.003(3)
C76B 0.052(4) 0.043(3) 0.038(3) -0.003(3) 0.010(3) 0.005(3)
C77B 0.057(4) 0.054(4) 0.049(4) -0.007(3) 0.011(3) 0.000(3)
C78B 0.070(5) 0.059(4) 0.055(4) -0.016(3) 0.024(4) -0.008(3)
C79B 0.076(5) 0.058(4) 0.056(4) -0.003(3) 0.027(4) 0.009(4)
C80B 0.056(4) 0.058(4) 0.054(4) -0.001(3) 0.022(3) -0.002(3)
C81B 0.059(4) 0.052(4) 0.043(3) -0.003(3) 0.012(3) 0.003(3)
N1S 0.118(9) 0.106(8) 0.155(10) -0.032(8) 0.029(8) -0.021(6)
N2S 0.074(6) 0.155(10) 0.130(9) -0.005(7) -0.005(6) 0.026(6)
N3S 0.103(7) 0.117(7) 0.112(7) 0.008(6) 0.024(6) 0.025(6)
C1S 0.095(9) 0.092(8) 0.146(12) -0.020(8) 0.049(8) -0.008(7)
C2S 0.058(5) 0.121(8) 0.078(6) -0.037(6) 0.016(5) -0.004(5)
C3S 0.130(11) 0.080(7) 0.144(12) 0.010(8) 0.065(9) 0.019(8)
C4S 0.101(7) 0.127(8) 0.123(8) -0.020(6) 0.042(6) 0.006(6)
C5S 0.126(10) 0.075(7) 0.105(9) -0.005(6) 0.029(8) 0.013(7)
C6S 0.110(8) 0.083(7) 0.072(6) -0.024(5) 0.011(6) -0.004(6)
N4S 0.101(8) 0.125(9) 0.134(10) 0.000(8) 0.020(8) -0.043(6)
C7S 0.115(10) 0.087(8) 0.076(8) 0.001(7) -0.002(8) -0.044(7)
C8S 0.125(10) 0.092(8) 0.088(8) -0.011(7) -0.007(7) 0.035(7)
N5S 0.33(3) 0.068(9) 0.144(13) -0.015(8) 0.038(17) -0.070(14)
C9S 0.39(5) 0.075(15) 0.083(15) -0.015(11) 0.09(3) -0.09(2)
C10S 0.27(3) 0.167(19) 0.134(18) 0.043(13) 0.032(18) 0.054(19)
N6S 0.100(7) 0.124(7) 0.122(7) 0.014(6) 0.026(5) 0.014(5)
C11S 0.085(7) 0.100(8) 0.103(8) 0.026(6) 0.030(6) 0.008(6)
C12S 0.084(6) 0.120(8) 0.126(8) 0.004(6) 0.028(6) -0.008(6)
N7S 0.126(7) 0.093(6) 0.151(8) 0.013(5) 0.073(6) -0.006(5)
C13S 0.087(6) 0.079(6) 0.106(7) 0.018(5) 0.027(5) -0.010(5)
C14S 0.124(8) 0.084(6) 0.100(7) -0.013(5) 0.039(6) -0.014(5)
N8S 0.076(5) 0.106(6) 0.152(7) 0.018(5) 0.020(5) -0.005(5)
C15S 0.056(5) 0.090(6) 0.107(7) 0.011(5) 0.019(5) -0.004(5)
C16S 0.061(5) 0.164(9) 0.120(8) -0.012(7) 0.009(5) -0.005(6)
N9S 0.102(9) 0.177(12) 0.117(9) 0.066(8) -0.007(7) -0.022(8)
C17S 0.100(10) 0.124(11) 0.090(9) 0.027(8) 0.018(8) -0.036(9)
C18S 0.089(9) 0.140(12) 0.111(11) 0.029(9) 0.018(8) 0.028(8)

loop_
_atom_type_symbol
_atom_type_description
_atom_type_scat_dispersion_real
_atom_type_scat_dispersion_imag
_atom_type_scat_source
C C 0.0181 0.0091 'International Tables Vol C Tables 4.2.6.8 and 6.1.1.4'
H H 0.0000 0.0000 'International Tables Vol C Tables 4.2.6.8 and 6.1.1.4'
F F 0.0727 0.0534 'International Tables Vol C Tables 4.2.6.8 and 6.1.1.4'
N N 0.0311 0.0180 'International Tables Vol C Tables 4.2.6.8 and 6.1.1.4'

loop_
_geom_angle_atom_site_label_1
_geom_angle_atom_site_label_2
_geom_angle_atom_site_label_3
_geom_angle
C9 N1 C1 117.9(4)
C9 N1 C20 118.2(4)
C20 N1 C1 117.3(4)
C2 C1 N1 119.7(5)
C2 C1 C6 119.0(5)
C6 C1 N1 121.3(4)
C1 C2 C3 119.2(5)
C1 C2 C21 118.5(5)
C3 C2 C21 122.2(5)
C2 C3 H3 119.0
C4 C3 C2 121.9(5)
C4 C3 H3 119.0
C3 C4 C5 117.0(5)
C3 C4 C22 123.3(5)
C5 C4 C22 119.3(5)
C4 C5 H5 118.9
C6 C5 C4 122.2(5)
C6 C5 H5 118.9
C1 C6 C7 117.6(4)
C5 C6 C1 119.1(5)
C5 C6 C7 122.4(5)
C6 C7 C30 113.0(4)
C6 C7 C36 107.8(4)
C8 C7 C6 107.4(4)
C8 C7 C30 109.7(4)
C8 C7 C36 109.3(4)
C30 C7 C36 109.6(4)
C9 C8 C7 120.7(4)
C13 C8 C7 120.2(5)
C13 C8 C9 118.9(5)
C8 C9 N1 119.6(4)
C10 C9 N1 120.8(5)
C10 C9 C8 119.6(5)
C9 C10 C14 120.4(5)
C11 C10 C9 119.4(5)
C11 C10 C14 119.8(5)
C10 C11 H11 119.0
C10 C11 C12 122.0(5)
C12 C11 H11 119.0
C11 C12 C42 124.8(5)
C13 C12 C11 117.1(5)
C13 C12 C42 118.0(5)
C8 C13 H13 118.5
C12 C13 C8 123.1(5)
C12 C13 H13 118.5
C10 C14 C15 108.9(4)
C10 C14 C50 109.5(4)
C10 C14 C56 108.4(4)
C15 C14 C50 111.7(4)
C15 C14 C56 106.6(4)
C50 C14 C56 111.6(4)
C16 C15 C14 120.0(5)
C20 C15 C14 120.0(5)
C20 C15 C16 119.4(5)
C15 C16 H16 119.4
C15 C16 C17 121.1(5)
C17 C16 H16 119.4
C16 C17 C62 122.9(5)
C18 C17 C16 118.6(5)
C18 C17 C62 118.2(5)
C17 C18 H18 119.3
C17 C18 C19 121.4(5)
C19 C18 H18 119.3
C18 C19 C20 119.3(5)
C18 C19 C21 121.1(5)
C20 C19 C21 119.0(5)
C15 C20 N1 121.3(5)
C15 C20 C19 119.6(5)
C19 C20 N1 119.1(5)
C2 C21 C70 110.9(4)
C19 C21 C2 105.0(4)
C19 C21 C70 104.9(4)
C19 C21 C76 113.6(5)
C76 C21 C2 109.8(4)
C76 C21 C70 112.2(5)
C23 C22 C4 124.5(5)
C27 C22 C4 117.6(5)
C27 C22 C23 117.8(5)
C22 C23 C28 123.7(5)
C24 C23 C22 120.3(5)
C24 C23 C28 116.0(5)
C23 C24 H24 119.7
C25 C24 C23 120.5(5)
C25 C24 H24 119.7
C24 C25 C29 121.7(5)
C26 C25 C24 119.9(5)
C26 C25 C29 118.4(5)
C25 C26 H26 120.6
C25 C26 C27 118.8(5)
C27 C26 H26 120.6
C22 C27 C26 122.5(5)
C22 C27 H27 118.7
C26 C27 H27 118.7
F1 C28 C23 113.2(5)
F2 C28 F1 105.9(5)
F2 C28 F3 106.0(5)
F2 C28 C23 113.2(5)
F3 C28 F1 104.8(5)
F3 C28 C23 113.1(5)
N2 C29 C25 178.1(7)
C31 C30 C7 119.5(5)
C31 C30 C35 117.6(5)
C35 C30 C7 122.8(5)
C30 C31 H31 119.5
C32 C31 C30 121.1(5)
C32 C31 H31 119.5
C31 C32 H32 120.2
C33 C32 C31 119.6(5)
C33 C32 H32 120.2
C32 C33 H33 119.8
C34 C33 C32 120.4(5)
C34 C33 H33 119.8
C33 C34 H34 120.0
C33 C34 C35 120.0(5)
C35 C34 H34 120.0
C30 C35 H35 119.4
C34 C35 C30 121.3(5)
C34 C35 H35 119.4
C37 C36 C7 119.6(5)
C41 C36 C7 123.0(5)
C41 C36 C37 117.4(5)
C36 C37 H37 119.7
C38 C37 C36 120.7(5)
C38 C37 H37 119.7
C37 C38 H38 119.9
C39 C38 C37 120.1(5)
C39 C38 H38 119.9
C38 C39 H39 119.9
C40 C39 C38 120.1(5)
C40 C39 H39 119.9
C39 C40 H40 120.0
C39 C40 C41 120.0(6)
C41 C40 H40 120.0
C36 C41 C40 121.7(5)
C36 C41 H41 119.2
C40 C41 H41 119.2
C43 C42 C12 126.0(5)
C43 C42 C47 117.9(5)
C47 C42 C12 115.9(5)
C42 C43 C48 121.6(5)
C44 C43 C42 120.1(6)
C44 C43 C48 118.2(5)
C43 C44 H44 119.8
C45 C44 C43 120.5(6)
C45 C44 H44 119.8
C44 C45 C49 119.8(6)
C46 C45 C44 120.1(5)
C46 C45 C49 120.0(6)
C45 C46 H46 120.2
C47 C46 C45 119.6(6)
C47 C46 H46 120.2
C42 C47 H47 119.1
C46 C47 C42 121.8(6)
C46 C47 H47 119.1
F4 C48 F6 105.1(5)
F4 C48 C43 112.4(5)
F5 C48 F4 106.1(5)
F5 C48 F6 105.6(5)
F5 C48 C43 114.2(5)
F6 C48 C43 112.7(5)
N3 C49 C45 178.3(8)
C51 C50 C14 119.8(5)
C55 C50 C14 122.3(5)
C55 C50 C51 117.9(5)
C50 C51 H51 119.3
C52 C51 C50 121.4(5)
C52 C51 H51 119.3
C51 C52 H52 120.0
C53 C52 C51 119.9(6)
C53 C52 H52 120.0
C52 C53 H53 120.4
C54 C53 C52 119.2(5)
C54 C53 H53 120.4
C53 C54 H54 119.3
C53 C54 C55 121.4(6)
C55 C54 H54 119.3
C50 C55 H55 119.9
C54 C55 C50 120.1(5)
C54 C55 H55 119.9
C57 C56 C14 123.0(5)
C57 C56 C61 116.2(5)
C61 C56 C14 120.8(5)
C56 C57 H57 119.1
C58 C57 C56 121.8(5)
C58 C57 H57 119.1
C57 C58 H58 119.9
C59 C58 C57 120.2(6)
C59 C58 H58 119.9
C58 C59 H59 120.1
C60 C59 C58 119.7(6)
C60 C59 H59 120.1
C59 C60 H60 120.1
C59 C60 C61 119.9(6)
C61 C60 H60 120.1
C56 C61 H61 118.9
C60 C61 C56 122.2(5)
C60 C61 H61 118.9
C63 C62 C17 124.5(6)
C63 C62 C67 118.7(6)
C67 C62 C17 116.7(6)
C62 C63 C64 120.0(6)
C62 C63 C68 120.1(6)
C64 C63 C68 119.9(7)
C63 C64 H64 120.1
C65 C64 C63 119.8(7)
C65 C64 H64 120.1
C64 C65 C69 125.9(8)
C64 C65 C69E 103.0(13)
C66 C65 C64 121.3(6)
C66 C65 C69 112.7(8)
C66 C65 C69E 134.1(12)
C65 C66 H66 119.9
C65 C66 C67 120.1(7)
C67 C66 H66 119.9
C62 C67 H67 120.0
C66 C67 C62 120.1(7)
C66 C67 H67 120.0
F7 C68 C63 112.1(6)
F8 C68 F7 105.8(6)
F8 C68 F9 106.6(6)
F8 C68 C63 113.9(7)
F9 C68 F7 104.5(6)
F9 C68 C63 113.1(6)
N4 C69 C65 176.6(12)
N4E C69E C65 162(3)
C71 C70 C21 123.2(5)
C71 C70 C75 118.2(6)
C75 C70 C21 118.6(5)
C70 C71 H71 119.6
C72 C71 C70 120.7(6)
C72 C71 H71 119.6
C71 C72 H72 119.5
C71 C72 C73 121.1(6)
C73 C72 H72 119.5
C72 C73 H73 121.1
C74 C73 C72 117.8(6)
C74 C73 H73 121.1
C73 C74 H74 119.3
C75 C74 C73 121.4(6)
C75 C74 H74 119.3
C70 C75 H75 119.6
C74 C75 C70 120.8(6)
C74 C75 H75 119.6
C77 C76 C21 121.3(6)
C81 C76 C21 120.6(6)
C81 C76 C77 118.1(6)
C76 C77 H77 119.5
C78 C77 C76 121.0(8)
C78 C77 H77 119.5
C77 C78 H78 120.4
C79 C78 C77 119.2(8)
C79 C78 H78 120.4
C78 C79 H79 119.2
C78 C79 C80 121.6(7)
C80 C79 H79 119.2
C79 C80 H80 120.7
C79 C80 C81 118.7(8)
C81 C80 H80 120.7
C76 C81 C80 121.4(7)
C76 C81 H81 119.3
C80 C81 H81 119.3
C1A N1A C9A 118.0(4)
C20A N1A C1A 117.5(4)
C20A N1A C9A 116.8(4)
C2A C1A N1A 120.0(5)
C2A C1A C6A 119.1(5)
C6A C1A N1A 120.8(5)
C1A C2A C21A 118.6(5)
C3A C2A C1A 119.3(5)
C3A C2A C21A 121.6(5)
C2A C3A H3A 119.0
C4A C3A C2A 122.0(5)
C4A C3A H3A 119.0
C3A C4A C5A 117.8(5)
C3A C4A C22A 123.7(5)
C5A C4A C22A 118.4(5)
C4A C5A H5A 119.0
C6A C5A C4A 122.0(5)
C6A C5A H5A 119.0
C1A C6A C7A 118.7(5)
C5A C6A C1A 119.3(5)
C5A C6A C7A 121.2(5)
C6A C7A C30A 112.4(4)
C6A C7A C36A 106.4(4)
C8A C7A C6A 108.1(4)
C8A C7A C30A 108.5(4)
C8A C7A C36A 110.6(4)
C30A C7A C36A 110.8(4)
C9A C8A C7A 120.1(5)
C13A C8A C7A 121.7(5)
C13A C8A C9A 117.9(5)
C8A C9A N1A 119.9(5)
C8A C9A C10A 119.3(5)
C10A C9A N1A 120.7(5)
C9A C10A C14A 117.0(5)
C11A C10A C9A 119.8(5)
C11A C10A C14A 122.6(5)
C10A C11A H11A 119.5
C10A C11A C12A 121.1(5)
C12A C11A H11A 119.5
C11A C12A C42A 123.7(5)
C13A C12A C11A 118.2(5)
C13A C12A C42A 117.9(5)
C8A C13A H13A 118.5
C12A C13A C8A 123.1(5)
C12A C13A H13A 118.5
C10A C14A C15A 106.1(4)
C10A C14A C56A 106.6(4)
C15A C14A C56A 109.3(4)
C50A C14A C10A 112.7(4)
C50A C14A C15A 110.6(4)
C50A C14A C56A 111.3(4)
C16A C15A C14A 122.6(5)
C16A C15A C20A 119.8(5)
C20A C15A C14A 117.3(5)
C15A C16A H16A 119.3
C17A C16A C15A 121.3(5)
C17A C16A H16A 119.3
C16A C17A C18A 118.0(5)
C16A C17A C62A 123.2(5)
C18A C17A C62A 118.6(5)
C17A C18A H18A 119.1
C19A C18A C17A 121.9(5)
C19A C18A H18A 119.1
C18A C19A C20A 119.2(5)
C18A C19A C21A 123.9(5)
C20A C19A C21A 116.5(5)
C15A C20A N1A 121.0(5)
C15A C20A C19A 118.2(5)
C19A C20A N1A 120.8(5)
C2A C21A C19A 107.9(4)
C2A C21A C70A 110.1(4)
C2A C21A C76A 110.8(4)
C19A C21A C70A 105.1(4)
C19A C21A C76A 111.9(4)
C76A C21A C70A 110.8(4)
C23A C22A C4A 124.8(5)
C27A C22A C4A 117.8(5)
C27A C22A C23A 117.3(5)
C22A C23A C28A 122.0(5)
C24A C23A C22A 120.5(5)
C24A C23A C28A 117.4(5)
C23A C24A H24A 119.6
C23A C24A C25A 120.7(5)
C25A C24A H24A 119.6
C24A C25A C26A 119.7(5)
C24A C25A C29A 121.2(5)
C26A C25A C29A 119.1(5)
C25A C26A H26A 120.5
C27A C26A C25A 119.0(5)
C27A C26A H26A 120.5
C22A C27A H27A 118.7
C26A C27A C22A 122.6(5)
C26A C27A H27A 118.7
F1A C28A F2A 106.0(4)
F1A C28A F3A 105.4(5)
F1A C28A C23A 114.0(5)
F2A C28A F3A 106.3(4)
F2A C28A C23A 113.2(5)
F3A C28A C23A 111.4(5)
N2A C29A C25A 177.2(7)
C31A C30A C7A 118.8(5)
C35A C30A C7A 122.4(5)
C35A C30A C31A 118.3(5)
C30A C31A H31A 119.5
C30A C31A C32A 121.0(5)
C32A C31A H31A 119.5
C31A C32A H32A 120.0
C33A C32A C31A 119.9(5)
C33A C32A H32A 120.0
C32A C33A H33A 120.2
C32A C33A C34A 119.6(5)
C34A C33A H33A 120.2
C33A C34A H34A 119.9
C33A C34A C35A 120.2(5)
C35A C34A H34A 119.9
C30A C35A C34A 121.1(5)
C30A C35A H35A 119.5
C34A C35A H35A 119.5
C37A C36A C7A 120.0(5)
C41A C36A C7A 122.9(5)
C41A C36A C37A 117.1(5)
C36A C37A H37A 119.5
C38A C37A C36A 121.1(5)
C38A C37A H37A 119.5
C37A C38A H38A 119.7
C39A C38A C37A 120.5(5)
C39A C38A H38A 119.7
C38A C39A H39A 120.2
C40A C39A C38A 119.5(6)
C40A C39A H39A 120.2
C39A C40A H40A 120.1
C39A C40A C41A 119.8(6)
C41A C40A H40A 120.1
C36A C41A C40A 121.9(5)
C36A C41A H41A 119.1
C40A C41A H41A 119.1
C43A C42A C12A 125.2(5)
C43A C42A C47A 117.1(5)
C47A C42A C12A 117.6(5)
C42A C43A C48A 121.4(5)
C44A C43A C42A 121.6(6)
C44A C43A C48A 117.0(5)
C43A C44A H44A 120.7
C45A C44A C43A 118.5(6)
C45A C44A H44A 120.7
C44A C45A C49A 119.0(6)
C46A C45A C44A 121.4(5)
C46A C45A C49A 119.6(6)
C45A C46A H46A 120.7
C47A C46A C45A 118.6(6)
C47A C46A H46A 120.7
C42A C47A H47A 118.6
C46A C47A C42A 122.8(6)
C46A C47A H47A 118.6
F4A C48A F6A 106.2(5)
F4A C48A C43A 112.2(5)
F5A C48A F4A 106.8(5)
F5A C48A F6A 106.0(5)
F5A C48A C43A 112.9(5)
F6A C48A C43A 112.3(5)
N3A C49A C45A 177.2(8)
C51A C50A C14A 119.7(5)
C55A C50A C14A 121.9(5)
C55A C50A C51A 117.9(5)
C50A C51A H51A 119.8
C52A C51A C50A 120.4(6)
C52A C51A H51A 119.8
C51A C52A H52A 119.7
C53A C52A C51A 120.7(6)
C53A C52A H52A 119.7
C52A C53A H53A 119.9
C52A C53A C54A 120.2(6)
C54A C53A H53A 119.9
C53A C54A H54A 120.1
C53A C54A C55A 119.8(6)
C55A C54A H54A 120.1
C50A C55A H55A 119.5
C54A C55A C50A 121.0(6)
C54A C55A H55A 119.5
C57A C56A C14A 119.9(5)
C57A C56A C61A 119.1(5)
C61A C56A C14A 121.0(5)
C56A C57A H57A 120.0
C56A C57A C58A 120.0(6)
C58A C57A H57A 120.0
C57A C58A H58A 119.7
C59A C58A C57A 120.5(6)
C59A C58A H58A 119.7
C58A C59A H59A 120.3
C60A C59A C58A 119.5(6)
C60A C59A H59A 120.3
C59A C60A H60A 119.4
C59A C60A C61A 121.1(6)
C61A C60A H60A 119.4
C56A C61A C60A 119.7(6)
C56A C61A H61A 120.1
C60A C61A H61A 120.1
C63A C62A C17A 124.9(6)
C67A C62A C17A 118.1(6)
C67A C62A C63A 117.0(6)
C62A C63A C68A 123.6(6)
C64A C63A C62A 120.6(7)
C64A C63A C68A 115.9(7)
C63A C64A H64A 119.8
C65A C64A C63A 120.4(7)
C65A C64A H64A 119.8
C64A C65A C66A 120.6(6)
C64A C65A C69A 130.9(9)
C64A C65A C69D 108.6(9)
C66A C65A C69A 108.4(9)
C66A C65A C69D 130.7(9)
C65A C66A H66A 120.4
C65A C66A C67A 119.2(7)
C67A C66A H66A 120.4
C62A C67A C66A 122.1(7)
C62A C67A H67A 118.9
C66A C67A H67A 118.9
F7A C68A F9A 106.2(6)
F7A C68A C63A 111.4(8)
F8A C68A F7A 106.2(7)
F8A C68A F9A 105.1(8)
F8A C68A C63A 114.4(7)
F9A C68A C63A 113.0(7)
N4A C69A C65A 175.8(18)
N4D C69D C65A 171.4(16)
C71A C70A C21A 121.8(5)
C71A C70A C75A 117.8(5)
C75A C70A C21A 120.3(5)
C70A C71A H71A 119.3
C70A C71A C72A 121.5(6)
C72A C71A H71A 119.3
C71A C72A H72A 120.2
C73A C72A C71A 119.6(6)
C73A C72A H72A 120.2
C72A C73A H73A 120.2
C74A C73A C72A 119.6(5)
C74A C73A H73A 120.2
C73A C74A H74A 120.0
C75A C74A C73A 120.0(6)
C75A C74A H74A 120.0
C70A C75A H75A 119.2
C74A C75A C70A 121.5(5)
C74A C75A H75A 119.2
C77A C76A C21A 123.2(5)
C77A C76A C81A 117.8(5)
C81A C76A C21A 119.0(5)
C76A C77A H77A 119.5
C76A C77A C78A 121.0(5)
C78A C77A H77A 119.5
C77A C78A H78A 119.9
C79A C78A C77A 120.2(6)
C79A C78A H78A 119.9
C78A C79A H79A 120.1
C78A C79A C80A 119.7(5)
C80A C79A H79A 120.1
C79A C80A H80A 119.7
C81A C80A C79A 120.6(5)
C81A C80A H80A 119.7
C76A C81A H81A 119.6
C80A C81A C76A 120.7(5)
C80A C81A H81A 119.6
C1C N1B C9B 116.8(4)
C1C N1B C20B 118.4(4)
C9B N1B C20B 117.3(4)
C2B C1C N1B 120.2(5)
C6B C1C N1B 121.3(5)
C6B C1C C2B 118.5(5)
C1C C2B C21B 121.0(5)
C3B C2B C1C 119.6(5)
C3B C2B C21B 119.2(5)
C2B C3B H3B 119.2
C4B C3B C2B 121.7(5)
C4B C3B H3B 119.2
C3B C4B C22B 123.3(5)
C5B C4B C3B 117.8(5)
C5B C4B C22B 118.9(5)
C4B C5B H5B 118.9
C4B C5B C6B 122.2(5)
C6B C5B H5B 118.9
C1C C6B C7B 120.1(5)
C5B C6B C1C 119.9(5)
C5B C6B C7B 119.9(5)
C6B C7B C8B 108.0(4)
C6B C7B C30B 108.2(4)
C6B C7B C36B 110.4(4)
C8B C7B C30B 112.2(4)
C8B C7B C36B 107.1(4)
C30B C7B C36B 110.9(4)
C9B C8B C7B 120.4(5)
C9B C8B C13B 119.1(5)
C13B C8B C7B 120.0(5)
C8B C9B N1B 120.7(5)
C8B C9B C10B 119.0(5)
C10B C9B N1B 120.3(5)
C9B C10B C14B 118.8(5)
C11B C10B C9B 119.7(5)
C11B C10B C14B 121.0(5)
C10B C11B H11B 119.2
C10B C11B C12B 121.5(5)
C12B C11B H11B 119.2
C11B C12B C42B 123.4(5)
C13B C12B C11B 117.7(5)
C13B C12B C42B 118.7(5)
C8B C13B H13B 118.8
C12B C13B C8B 122.5(5)
C12B C13B H13B 118.8
C10B C14B C50B 110.2(4)
C10B C14B C56B 108.6(4)
C15B C14B C10B 108.3(4)
C15B C14B C50B 109.6(4)
C15B C14B C56B 109.4(4)
C56B C14B C50B 110.6(4)
C16B C15B C14B 120.6(5)
C20B C15B C14B 120.3(5)
C20B C15B C16B 119.0(5)
C15B C16B H16B 119.1
C17B C16B C15B 121.7(5)
C17B C16B H16B 119.1
C16B C17B C62B 121.4(5)
C18B C17B C16B 117.7(5)
C18B C17B C62B 120.0(5)
C17B C18B H18B 118.9
C17B C18B C19B 122.1(5)
C19B C18B H18B 118.9
C18B C19B C21B 118.6(5)
C20B C19B C18B 119.2(5)
C20B C19B C21B 121.9(5)
C15B C20B N1B 120.3(5)
C19B C20B N1B 119.9(5)
C19B C20B C15B 119.8(5)
C2B C21B C76B 110.8(4)
C19B C21B C2B 107.5(4)
C19B C21B C70B 109.0(4)
C19B C21B C76B 109.8(4)
C70B C21B C2B 108.5(4)
C70B C21B C76B 111.1(4)
C23B C22B C4B 123.5(5)
C27B C22B C4B 118.2(5)
C27B C22B C23B 118.2(5)
C22B C23B C28B 121.7(5)
C24B C23B C22B 120.2(5)
C24B C23B C28B 118.0(5)
C23B C24B H24B 119.9
C23B C24B C25B 120.3(5)
C25B C24B H24B 119.9
C24B C25B C26B 119.9(5)
C24B C25B C29B 120.5(5)
C26B C25B C29B 119.5(5)
C25B C26B H26B 120.5
C27B C26B C25B 119.0(5)
C27B C26B H26B 120.5
C22B C27B H27B 118.8
C26B C27B C22B 122.4(5)
C26B C27B H27B 118.8
F1B C28B F2B 105.9(5)
F1B C28B F3B 106.6(4)
F1B C28B C23B 114.6(5)
F2B C28B C23B 112.5(5)
F3B C28B F2B 104.7(4)
F3B C28B C23B 111.8(5)
N2B C29B C25B 178.2(7)
C31B C30B C7B 119.0(5)
C35B C30B C7B 122.3(5)
C35B C30B C31B 118.3(5)
C30B C31B H31B 119.0
C32B C31B C30B 121.9(5)
C32B C31B H31B 119.0
C31B C32B H32B 120.2
C31B C32B C33B 119.5(5)
C33B C32B H32B 120.2
C32B C33B H33B 120.7
C34B C33B C32B 118.6(5)
C34B C33B H33B 120.7
C33B C34B H34B 118.8
C33B C34B C35B 122.4(5)
C35B C34B H34B 118.8
C30B C35B H35B 120.4
C34B C35B C30B 119.3(5)
C34B C35B H35B 120.4
C37B C36B C7B 121.9(5)
C37B C36B C41B 116.7(5)
C41B C36B C7B 121.3(5)
C36B C37B H37B 119.6
C36B C37B C38B 120.9(5)
C38B C37B H37B 119.6
C37B C38B H38B 119.6
C39B C38B C37B 120.7(6)
C39B C38B H38B 119.6
C38B C39B H39B 120.6
C40B C39B C38B 118.9(6)
C40B C39B H39B 120.6
C39B C40B H40B 119.5
C39B C40B C41B 121.0(6)
C41B C40B H40B 119.5
C36B C41B H41B 119.1
C40B C41B C36B 121.9(5)
C40B C41B H41B 119.1
C43B C42B C12B 125.7(5)
C47B C42B C12B 116.8(5)
C47B C42B C43B 117.5(5)
C42B C43B C48B 123.8(5)
C44B C43B C42B 120.3(5)
C44B C43B C48B 115.9(5)
C43B C44B H44B 120.1
C45B C44B C43B 119.8(6)
C45B C44B H44B 120.1
C44B C45B C49B 120.4(6)
C46B C45B C44B 120.8(5)
C46B C45B C49B 118.8(6)
C45B C46B H46B 120.4
C45B C46B C47B 119.2(6)
C47B C46B H46B 120.4
C42B C47B H47B 118.8
C46B C47B C42B 122.4(6)
C46B C47B H47B 118.8
F4B C48B F5B 106.2(5)
F4B C48B F6B 105.3(5)
F4B C48B C43B 112.6(5)
F5B C48B F6B 105.7(5)
F5B C48B C43B 113.6(5)
F6B C48B C43B 112.8(5)
N3B C49B C45B 176.5(7)
C51B C50B C14B 119.2(5)
C55B C50B C14B 123.3(6)
C55B C50B C51B 117.4(6)
C50B C51B H51B 118.5
C52B C51B C50B 122.9(6)
C52B C51B H51B 118.5
C51B C52B H52B 120.3
C53B C52B C51B 119.4(7)
C53B C52B H52B 120.3
C52B C53B H53B 119.7
C52B C53B C54B 120.6(7)
C54B C53B H53B 119.7
C53B C54B H54B 120.1
C53B C54B C55B 119.9(7)
C55B C54B H54B 120.1
C50B C55B C54B 119.8(7)
C50B C55B H55B 120.1
C54B C55B H55B 120.1
C57B C56B C14B 121.2(5)
C61B C56B C14B 122.4(5)
C61B C56B C57B 116.3(6)
C56B C57B H57B 119.1
C58B C57B C56B 121.9(6)
C58B C57B H57B 119.1
C57B C58B H58B 119.7
C59B C58B C57B 120.7(7)
C59B C58B H58B 119.7
C58B C59B H59B 120.8
C58B C59B C60B 118.3(7)
C60B C59B H59B 120.8
C59B C60B H60B 119.9
C61B C60B C59B 120.1(7)
C61B C60B H60B 119.9
C56B C61B H61B 118.6
C60B C61B C56B 122.7(6)
C60B C61B H61B 118.6
C63B C62B C17B 123.7(5)
C67B C62B C17B 117.7(5)
C67B C62B C63B 118.5(5)
C62B C63B C68B 122.8(5)
C64B C63B C62B 119.9(6)
C64B C63B C68B 117.3(6)
C63B C64B H64B 119.8
C65B C64B C63B 120.4(6)
C65B C64B H64B 119.8
C64B C65B C69B 120.7(6)
C66B C65B C64B 119.6(6)
C66B C65B C69B 119.6(6)
C65B C66B H66B 120.2
C65B C66B C67B 119.6(6)
C67B C66B H66B 120.2
C62B C67B C66B 121.6(6)
C62B C67B H67B 119.2
C66B C67B H67B 119.2
F7B C68B F8B 106.2(6)
F7B C68B F9B 106.8(6)
F7B C68B C63B 114.3(6)
F8B C68B C63B 111.9(6)
F9B C68B F8B 104.9(6)
F9B C68B C63B 112.1(6)
N4B C69B C65B 173.8(8)
C71B C70B C21B 122.0(5)
C75B C70B C21B 122.5(5)
C75B C70B C71B 115.5(5)
C70B C71B H71B 118.5
C72B C71B C70B 122.9(6)
C72B C71B H71B 118.5
C71B C72B H72B 119.9
C73B C72B C71B 120.2(6)
C73B C72B H72B 119.9
C72B C73B H73B 120.6
C72B C73B C74B 118.8(6)
C74B C73B H73B 120.6
C73B C74B H74B 120.3
C75B C74B C73B 119.3(6)
C75B C74B H74B 120.3
C70B C75B H75B 118.4
C74B C75B C70B 123.2(6)
C74B C75B H75B 118.4
C77B C76B C21B 123.2(5)
C77B C76B C81B 118.0(5)
C81B C76B C21B 118.7(5)
C76B C77B H77B 119.5
C76B C77B C78B 121.1(6)
C78B C77B H77B 119.5
C77B C78B H78B 119.8
C79B C78B C77B 120.3(6)
C79B C78B H78B 119.8
C78B C79B H79B 119.9
C78B C79B C80B 120.1(6)
C80B C79B H79B 119.9
C79B C80B H80B 120.5
C81B C80B C79B 119.0(6)
C81B C80B H80B 120.5
C76B C81B H81B 119.3
C80B C81B C76B 121.4(6)
C80B C81B H81B 119.3
N1S C1S C2S 178.7(13)
C1S C2S H2SA 110.6
C1S C2S H2SB 109.2
C1S C2S H2SC 108.5
H2SA C2S H2SB 109.5
H2SA C2S H2SC 109.5
H2SB C2S H2SC 109.5
N2S C3S C4S 172.8(12)
C3S C4S H4SA 108.7
C3S C4S H4SB 110.0
C3S C4S H4SC 109.7
H4SA C4S H4SB 109.5
H4SA C4S H4SC 109.5
H4SB C4S H4SC 109.5
N3S C5S C6S 176.5(11)
C5S C6S H6SA 109.5
C5S C6S H6SB 109.3
C5S C6S H6SC 109.6
H6SA C6S H6SB 109.5
H6SA C6S H6SC 109.5
H6SB C6S H6SC 109.5
N4S C7S C8S 173.4(15)
C7S C8S H8SA 110.6
C7S C8S H8SB 110.7
C7S C8S H8SC 107.0
H8SA C8S H8SB 109.4
H8SA C8S H8SC 109.6
H8SB C8S H8SC 109.4
C10S C9S N5S 173(2)
C9S C10S H10A 107.3
C9S C10S H10B 109.0
C9S C10S H10C 112.0
H10A C10S H10B 109.4
H10A C10S H10C 109.5
H10B C10S H10C 109.5
N6S C11S C12S 178.4(11)
C11S C12S H12A 109.3
C11S C12S H12B 109.5
C11S C12S H12C 109.6
H12A C12S H12B 109.5
H12A C12S H12C 109.5
H12B C12S H12C 109.5
N7S C13S C14S 178.8(12)
C13S C14S H14A 108.9
C13S C14S H14B 110.0
C13S C14S H14C 109.5
H14A C14S H14B 109.5
H14A C14S H14C 109.5
H14B C14S H14C 109.5
N8S C15S C16S 179.0(10)
C15S C16S H16C 108.5
C15S C16S H16D 110.9
C15S C16S H16E 109.1
H16C C16S H16D 109.5
H16C C16S H16E 109.4
H16D C16S H16E 109.4
N9S C17S C18S 167.1(17)
C17S C18S H18C 107.0
C17S C18S H18D 110.8
C17S C18S H18E 110.5
H18C C18S H18D 109.5
H18C C18S H18E 109.5
H18D C18S H18E 109.5
H8TA C8T H8TB 109.4
H8TA C8T H8TC 109.5
H8TB C8T H8TC 109.5
C7T C8T H8TA 110.6
C7T C8T H8TB 110.2
C7T C8T H8TC 107.7
N4T C7T C8T 146(4)
N1T C1T C4S 176(5)

loop_
_geom_bond_atom_site_label_1
_geom_bond_atom_site_label_2
_geom_bond_distance
F1 C28 1.350(6)
F2 C28 1.333(6)
F3 C28 1.344(6)
F4 C48 1.352(7)
F5 C48 1.347(7)
F6 C48 1.355(7)
F7 C68 1.363(8)
F8 C68 1.327(8)
F9 C68 1.333(7)
N1 C1 1.430(6)
N1 C9 1.426(6)
N1 C20 1.427(6)
N2 C29 1.143(6)
N3 C49 1.141(7)
N4 C69 1.167(6)
N4E C69E 1.167(6)
C1 C2 1.391(7)
C1 C6 1.396(7)
C2 C3 1.396(7)
C2 C21 1.536(7)
C3 H3 0.9500
C3 C4 1.377(7)
C4 C5 1.392(7)
C4 C22 1.487(7)
C5 H5 0.9500
C5 C6 1.381(7)
C6 C7 1.529(7)
C7 C8 1.523(7)
C7 C30 1.530(7)
C7 C36 1.565(7)
C8 C9 1.404(7)
C8 C13 1.386(7)
C9 C10 1.399(7)
C10 C11 1.391(7)
C10 C14 1.523(7)
C11 H11 0.9500
C11 C12 1.399(7)
C12 C13 1.380(7)
C12 C42 1.507(7)
C13 H13 0.9500
C14 C15 1.523(7)
C14 C50 1.537(7)
C14 C56 1.543(7)
C15 C16 1.390(7)
C15 C20 1.386(7)
C16 H16 0.9500
C16 C17 1.397(7)
C17 C18 1.379(7)
C17 C62 1.506(7)
C18 H18 0.9500
C18 C19 1.384(7)
C19 C20 1.411(7)
C19 C21 1.518(7)
C21 C70 1.547(8)
C21 C76 1.535(8)
C22 C23 1.404(7)
C22 C27 1.380(7)
C23 C24 1.389(7)
C23 C28 1.491(8)
C24 H24 0.9500
C24 C25 1.388(7)
C25 C26 1.386(7)
C25 C29 1.450(8)
C26 H26 0.9500
C26 C27 1.391(7)
C27 H27 0.9500
C30 C31 1.399(7)
C30 C35 1.400(7)
C31 H31 0.9500
C31 C32 1.391(7)
C32 H32 0.9500
C32 C33 1.383(7)
C33 H33 0.9500
C33 C34 1.375(7)
C34 H34 0.9500
C34 C35 1.381(7)
C35 H35 0.9500
C36 C37 1.402(7)
C36 C41 1.384(7)
C37 H37 0.9500
C37 C38 1.393(7)
C38 H38 0.9500
C38 C39 1.374(8)
C39 H39 0.9500
C39 C40 1.367(8)
C40 H40 0.9500
C40 C41 1.388(7)
C41 H41 0.9500
C42 C43 1.399(7)
C42 C47 1.402(7)
C43 C44 1.385(7)
C43 C48 1.477(8)
C44 H44 0.9500
C44 C45 1.385(8)
C45 C46 1.380(8)
C45 C49 1.454(8)
C46 H46 0.9500
C46 C47 1.370(7)
C47 H47 0.9500
C50 C51 1.402(7)
C50 C55 1.400(7)
C51 H51 0.9500
C51 C52 1.388(7)
C52 H52 0.9500
C52 C53 1.386(8)
C53 H53 0.9500
C53 C54 1.381(8)
C54 H54 0.9500
C54 C55 1.388(7)
C55 H55 0.9500
C56 C57 1.392(7)
C56 C61 1.396(7)
C57 H57 0.9500
C57 C58 1.387(8)
C58 H58 0.9500
C58 C59 1.377(8)
C59 H59 0.9500
C59 C60 1.365(8)
C60 H60 0.9500
C60 C61 1.388(7)
C61 H61 0.9500
C62 C63 1.387(8)
C62 C67 1.408(8)
C63 C64 1.396(9)
C63 C68 1.485(10)
C64 H64 0.9500
C64 C65 1.377(10)
C65 C66 1.349(9)
C65 C69 1.466(7)
C65 C69E 1.466(7)
C66 H66 0.9500
C66 C67 1.388(8)
C67 H67 0.9500
C70 C71 1.386(8)
C70 C75 1.387(8)
C71 H71 0.9500
C71 C72 1.381(8)
C72 H72 0.9500
C72 C73 1.390(8)
C73 H73 0.9500
C73 C74 1.379(9)
C74 H74 0.9500
C74 C75 1.377(9)
C75 H75 0.9500
C76 C77 1.402(8)
C76 C81 1.386(8)
C77 H77 0.9500
C77 C78 1.387(9)
C78 H78 0.9500
C78 C79 1.374(11)
C79 H79 0.9500
C79 C80 1.380(11)
C80 H80 0.9500
C80 C81 1.396(8)
C81 H81 0.9500
F1A C28A 1.340(6)
F2A C28A 1.348(6)
F3A C28A 1.351(6)
F4A C48A 1.335(6)
F5A C48A 1.334(7)
F6A C48A 1.343(6)
F7A C68A 1.351(9)
F8A C68A 1.336(10)
F9A C68A 1.359(8)
N1A C1A 1.419(6)
N1A C9A 1.427(6)
N1A C20A 1.418(6)
N2A C29A 1.150(7)
N3A C49A 1.162(8)
N4A C69A 1.167(6)
N4D C69D 1.167(6)
C1A C2A 1.409(7)
C1A C6A 1.410(7)
C2A C3A 1.395(7)
C2A C21A 1.507(7)
C3A H3A 0.9500
C3A C4A 1.382(7)
C4A C5A 1.401(7)
C4A C22A 1.493(7)
C5A H5A 0.9500
C5A C6A 1.382(7)
C6A C7A 1.525(7)
C7A C8A 1.503(7)
C7A C30A 1.540(7)
C7A C36A 1.556(7)
C8A C9A 1.410(7)
C8A C13A 1.385(7)
C9A C10A 1.410(7)
C10A C11A 1.383(7)
C10A C14A 1.527(7)
C11A H11A 0.9500
C11A C12A 1.385(7)
C12A C13A 1.380(7)
C12A C42A 1.494(7)
C13A H13A 0.9500
C14A C15A 1.531(7)
C14A C50A 1.526(7)
C14A C56A 1.562(7)
C15A C16A 1.395(7)
C15A C20A 1.398(7)
C16A H16A 0.9500
C16A C17A 1.376(7)
C17A C18A 1.392(7)
C17A C62A 1.506(8)
C18A H18A 0.9500
C18A C19A 1.379(7)
C19A C20A 1.414(7)
C19A C21A 1.522(7)
C21A C70A 1.559(7)
C21A C76A 1.534(7)
C22A C23A 1.411(7)
C22A C27A 1.392(7)
C23A C24A 1.382(7)
C23A C28A 1.490(7)
C24A H24A 0.9500
C24A C25A 1.383(7)
C25A C26A 1.399(7)
C25A C29A 1.440(8)
C26A H26A 0.9500
C26A C27A 1.378(7)
C27A H27A 0.9500
C30A C31A 1.390(7)
C30A C35A 1.382(7)
C31A H31A 0.9500
C31A C32A 1.392(7)
C32A H32A 0.9500
C32A C33A 1.379(7)
C33A H33A 0.9500
C33A C34A 1.384(8)
C34A H34A 0.9500
C34A C35A 1.387(7)
C35A H35A 0.9500
C36A C37A 1.393(7)
C36A C41A 1.376(7)
C37A H37A 0.9500
C37A C38A 1.375(7)
C38A H38A 0.9500
C38A C39A 1.370(8)
C39A H39A 0.9500
C39A C40A 1.367(8)
C40A H40A 0.9500
C40A C41A 1.382(7)
C41A H41A 0.9500
C42A C43A 1.403(7)
C42A C47A 1.405(7)
C43A C44A 1.397(8)
C43A C48A 1.512(8)
C44A H44A 0.9500
C44A C45A 1.395(8)
C45A C46A 1.393(8)
C45A C49A 1.434(9)
C46A H46A 0.9500
C46A C47A 1.372(7)
C47A H47A 0.9500
C50A C51A 1.406(7)
C50A C55A 1.398(7)
C51A H51A 0.9500
C51A C52A 1.392(8)
C52A H52A 0.9500
C52A C53A 1.366(8)
C53A H53A 0.9500
C53A C54A 1.387(9)
C54A H54A 0.9500
C54A C55A 1.393(8)
C55A H55A 0.9500
C56A C57A 1.387(7)
C56A C61A 1.387(7)
C57A H57A 0.9500
C57A C58A 1.400(7)
C58A H58A 0.9500
C58A C59A 1.370(8)
C59A H59A 0.9500
C59A C60A 1.368(8)
C60A H60A 0.9500
C60A C61A 1.396(8)
C61A H61A 0.9500
C62A C63A 1.408(8)
C62A C67A 1.389(8)
C63A C64A 1.397(9)
C63A C68A 1.478(10)
C64A H64A 0.9500
C64A C65A 1.366(10)
C65A C66A 1.369(10)
C65A C69A 1.466(7)
C65A C69D 1.466(7)
C66A H66A 0.9500
C66A C67A 1.398(9)
C67A H67A 0.9500
C70A C71A 1.371(7)
C70A C75A 1.393(7)
C71A H71A 0.9500
C71A C72A 1.386(7)
C72A H72A 0.9500
C72A C73A 1.381(8)
C73A H73A 0.9500
C73A C74A 1.381(8)
C74A H74A 0.9500
C74A C75A 1.365(7)
C75A H75A 0.9500
C76A C77A 1.387(7)
C76A C81A 1.406(7)
C77A H77A 0.9500
C77A C78A 1.393(7)
C78A H78A 0.9500
C78A C79A 1.374(8)
C79A H79A 0.9500
C79A C80A 1.378(8)
C80A H80A 0.9500
C80A C81A 1.378(7)
C81A H81A 0.9500
F1B C28B 1.333(6)
F2B C28B 1.357(6)
F3B C28B 1.347(6)
F4B C48B 1.330(6)
F5B C48B 1.335(7)
F6B C48B 1.351(7)
F7B C68B 1.336(7)
F8B C68B 1.348(8)
F9B C68B 1.341(7)
N1B C1C 1.429(6)
N1B C9B 1.434(6)
N1B C20B 1.438(6)
N2B C29B 1.141(7)
N3B C49B 1.146(7)
N4B C69B 1.136(7)
C1C C2B 1.407(7)
C1C C6B 1.399(7)
C2B C3B 1.399(7)
C2B C21B 1.531(7)
C3B H3B 0.9500
C3B C4B 1.385(7)
C4B C5B 1.381(7)
C4B C22B 1.495(7)
C5B H5B 0.9500
C5B C6B 1.387(7)
C6B C7B 1.518(7)
C7B C8B 1.518(7)
C7B C30B 1.544(7)
C7B C36B 1.547(7)
C8B C9B 1.388(7)
C8B C13B 1.394(7)
C9B C10B 1.419(7)
C10B C11B 1.385(7)
C10B C14B 1.520(7)
C11B H11B 0.9500
C11B C12B 1.390(7)
C12B C13B 1.387(7)
C12B C42B 1.490(7)
C13B H13B 0.9500
C14B C15B 1.518(7)
C14B C50B 1.550(7)
C14B C56B 1.547(8)
C15B C16B 1.400(7)
C15B C20B 1.392(7)
C16B H16B 0.9500
C16B C17B 1.386(7)
C17B C18B 1.379(7)
C17B C62B 1.505(7)
C18B H18B 0.9500
C18B C19B 1.391(7)
C19B C20B 1.390(7)
C19B C21B 1.518(7)
C21B C70B 1.529(7)
C21B C76B 1.553(7)
C22B C23B 1.409(7)
C22B C27B 1.395(7)
C23B C24B 1.387(7)
C23B C28B 1.485(8)
C24B H24B 0.9500
C24B C25B 1.396(7)
C25B C26B 1.405(7)
C25B C29B 1.449(8)
C26B H26B 0.9500
C26B C27B 1.370(7)
C27B H27B 0.9500
C30B C31B 1.403(7)
C30B C35B 1.396(7)
C31B H31B 0.9500
C31B C32B 1.356(7)
C32B H32B 0.9500
C32B C33B 1.409(7)
C33B H33B 0.9500
C33B C34B 1.373(7)
C34B H34B 0.9500
C34B C35B 1.374(7)
C35B H35B 0.9500
C36B C37B 1.391(7)
C36B C41B 1.395(7)
C37B H37B 0.9500
C37B C38B 1.393(8)
C38B H38B 0.9500
C38B C39B 1.374(8)
C39B H39B 0.9500
C39B C40B 1.364(8)
C40B H40B 0.9500
C40B C41B 1.370(7)
C41B H41B 0.9500
C42B C43B 1.409(7)
C42B C47B 1.384(7)
C43B C44B 1.398(7)
C43B C48B 1.491(8)
C44B H44B 0.9500
C44B C45B 1.380(8)
C45B C46B 1.374(8)
C45B C49B 1.454(8)
C46B H46B 0.9500
C46B C47B 1.384(7)
C47B H47B 0.9500
C50B C51B 1.391(8)
C50B C55B 1.385(8)
C51B H51B 0.9500
C51B C52B 1.373(8)
C52B H52B 0.9500
C52B C53B 1.363(10)
C53B H53B 0.9500
C53B C54B 1.369(10)
C54B H54B 0.9500
C54B C55B 1.429(9)
C55B H55B 0.9500
C56B C57B 1.389(8)
C56B C61B 1.379(8)
C57B H57B 0.9500
C57B C58B 1.381(8)
C58B H58B 0.9500
C58B C59B 1.375(9)
C59B H59B 0.9500
C59B C60B 1.388(9)
C60B H60B 0.9500
C60B C61B 1.376(8)
C61B H61B 0.9500
C62B C63B 1.399(8)
C62B C67B 1.381(8)
C63B C64B 1.390(8)
C63B C68B 1.499(9)
C64B H64B 0.9500
C64B C65B 1.389(8)
C65B C66B 1.382(8)
C65B C69B 1.439(8)
C66B H66B 0.9500
C66B C67B 1.383(8)
C67B H67B 0.9500
C70B C71B 1.392(7)
C70B C75B 1.379(8)
C71B H71B 0.9500
C71B C72B 1.372(8)
C72B H72B 0.9500
C72B C73B 1.368(9)
C73B H73B 0.9500
C73B C74B 1.398(9)
C74B H74B 0.9500
C74B C75B 1.378(8)
C75B H75B 0.9500
C76B C77B 1.374(7)
C76B C81B 1.398(8)
C77B H77B 0.9500
C77B C78B 1.385(8)
C78B H78B 0.9500
C78B C79B 1.361(8)
C79B H79B 0.9500
C79B C80B 1.395(8)
C80B H80B 0.9500
C80B C81B 1.376(8)
C81B H81B 0.9500
N1S C1S 1.200(14)
N2S C3S 1.170(14)
N3S C5S 1.230(12)
C1S C2S 1.452(15)
C2S H2SA 0.9795
C2S H2SB 0.9800
C2S H2SC 0.9803
C3S C4S 1.655(15)
C4S H4SA 0.9793
C4S H4SB 0.9802
C4S H4SC 0.9801
C4S C1T 1.60(4)
C5S C6S 1.495(14)
C6S H6SA 0.9801
C6S H6SB 0.9800
C6S H6SC 0.9801
N4S C7S 1.177(14)
C7S C8S 1.511(16)
C8S H8SA 0.9795
C8S H8SB 0.9807
C8S H8SC 0.9793
N5S C9S 1.40(3)
C9S C10S 1.30(3)
C10S H10A 0.9802
C10S H10B 0.9799
C10S H10C 0.9800
N6S C11S 1.167(11)
C11S C12S 1.412(12)
C12S H12A 0.9799
C12S H12B 0.9800
C12S H12C 0.9801
N7S C13S 1.160(10)
C13S C14S 1.455(12)
C14S H14A 0.9797
C14S H14B 0.9795
C14S H14C 0.9802
N8S C15S 1.113(9)
C15S C16S 1.434(10)
C16S H16C 0.9803
C16S H16D 0.9795
C16S H16E 0.9804
N9S C17S 1.186(15)
C17S C18S 1.469(17)
C18S H18C 0.9797
C18S H18D 0.9805
C18S H18E 0.9798
N1T C1T 0.93(5)
C8T H8TA 0.9801
C8T H8TB 0.9801
C8T H8TC 0.9800
C8T C7T 1.521(19)
N4T C7T 1.140(19)
C17T C18T 1.28(5)

loop_
_geom_torsion_atom_site_label_1
_geom_torsion_atom_site_label_2
_geom_torsion_atom_site_label_3
_geom_torsion_atom_site_label_4
_geom_torsion
C1 C2 C21 C19 -46.1(6)
C1 C2 C21 C70 66.7(6)
C1 C2 C21 C76 -168.6(5)
C1 C6 C7 C8 42.5(6)
C1 C6 C7 C30 163.6(5)
C1 C6 C7 C36 -75.2(6)
C2 C1 N1 C9 170.6(5)
C2 C1 N1 C20 19.7(7)
C2 C1 C6 C5 -11.8(8)
C2 C1 C6 C7 157.5(5)
C2 C21 C19 C18 -144.2(5)
C2 C21 C19 C20 44.7(6)
C2 C21 C70 C71 10.6(7)
C2 C21 C70 C75 -167.2(5)
C2 C21 C76 C77 -108.3(6)
C2 C21 C76 C81 68.8(7)
C3 C2 C1 N1 -167.8(5)
C3 C2 C1 C6 12.6(8)
C3 C2 C21 C19 138.4(5)
C3 C2 C21 C70 -108.8(6)
C3 C2 C21 C76 15.9(7)
C3 C4 C22 C23 -55.5(8)
C3 C4 C22 C27 126.3(6)
C5 C4 C22 C23 132.0(6)
C5 C4 C22 C27 -46.2(7)
C5 C6 C1 N1 168.6(5)
C5 C6 C7 C8 -148.6(5)
C5 C6 C7 C30 -27.5(7)
C5 C6 C7 C36 93.8(6)
C6 C1 N1 C9 -9.8(7)
C6 C1 N1 C20 -160.7(5)
C6 C1 C2 C21 -163.1(5)
C6 C7 C8 C9 -36.1(6)
C6 C7 C8 C13 149.7(5)
C6 C7 C30 C31 -48.8(6)
C6 C7 C30 C35 135.8(5)
C6 C7 C36 C37 -45.4(6)
C6 C7 C36 C41 135.5(5)
C7 C6 C1 N1 -22.1(7)
C7 C8 C9 N1 8.2(7)
C7 C8 C9 C10 -172.2(5)
C8 C7 C30 C31 71.0(6)
C8 C7 C30 C35 -104.4(6)
C8 C7 C36 C37 -161.9(5)
C8 C7 C36 C41 19.1(7)
C8 C9 N1 C1 17.0(7)
C8 C9 N1 C20 167.6(5)
C8 C9 C10 C11 -3.3(8)
C8 C9 C10 C14 169.6(5)
C9 C8 C7 C30 -159.3(5)
C9 C8 C7 C36 80.5(6)
C9 C10 C14 C15 32.1(6)
C9 C10 C14 C50 154.5(5)
C9 C10 C14 C56 -83.5(6)
C10 C9 N1 C1 -162.6(5)
C10 C9 N1 C20 -12.0(7)
C10 C9 C8 C13 2.1(8)
C10 C14 C15 C16 154.4(5)
C10 C14 C15 C20 -34.4(6)
C10 C14 C50 C51 -73.5(6)
C10 C14 C50 C55 103.8(6)
C10 C14 C56 C57 0.4(7)
C10 C14 C56 C61 178.4(5)
C11 C10 C9 N1 176.3(5)
C11 C10 C14 C15 -155.0(5)
C11 C10 C14 C50 -32.6(6)
C11 C10 C14 C56 89.4(6)
C11 C12 C42 C43 58.4(8)
C11 C12 C42 C47 -125.8(6)
C13 C8 C7 C30 26.5(6)
C13 C8 C7 C36 -93.7(6)
C13 C8 C9 N1 -177.6(5)
C13 C12 C42 C43 -125.0(6)
C13 C12 C42 C47 50.8(7)
C14 C10 C9 N1 -10.7(7)
C14 C15 C20 N1 15.4(8)
C14 C15 C20 C19 -163.1(5)
C15 C14 C50 C51 47.1(6)
C15 C14 C50 C55 -135.5(5)
C15 C14 C56 C57 -116.8(5)
C15 C14 C56 C61 61.3(6)
C15 C20 C19 C18 -6.7(8)
C15 C20 C19 C21 164.5(5)
C16 C15 C14 C50 33.4(7)
C16 C15 C14 C56 -88.8(6)
C16 C15 C20 N1 -173.3(5)
C16 C15 C20 C19 8.2(8)
C16 C17 C62 C63 -78.4(8)
C18 C17 C62 C63 108.5(7)
C18 C19 C20 N1 174.8(5)
C18 C19 C21 C70 98.8(6)
C18 C19 C21 C76 -24.1(7)
C19 C21 C70 C71 123.4(6)
C19 C21 C70 C75 -54.3(7)
C19 C21 C76 C77 134.5(5)
C19 C21 C76 C81 -48.5(7)
C20 C15 C14 C50 -155.4(5)
C20 C15 C14 C56 82.4(6)
C20 C19 C21 C70 -72.3(6)
C20 C19 C21 C76 164.7(5)
C21 C2 C1 N1 16.6(8)
C21 C19 C20 N1 -14.0(8)
C30 C7 C36 C37 77.9(6)
C30 C7 C36 C41 -101.1(6)
C31 C30 C7 C36 -169.0(4)
C35 C30 C7 C36 15.6(7)
C50 C14 C56 C57 121.0(5)
C50 C14 C56 C61 -61.0(6)
C51 C50 C14 C56 166.4(5)
C55 C50 C14 C56 -16.2(7)
C67 C62 C17 C16 103.7(7)
C67 C62 C17 C18 -69.4(7)
C70 C21 C76 C77 15.7(7)
C70 C21 C76 C81 -167.3(5)
C71 C70 C21 C76 -112.7(6)
C75 C70 C21 C76 69.5(7)
C1A C2A C21A C19A -41.3(6)
C1A C2A C21A C70A 72.9(6)
C1A C2A C21A C76A -164.1(5)
C1A C6A C7A C8A 38.5(6)
C1A C6A C7A C30A 158.2(4)
C1A C6A C7A C36A -80.2(5)
C2A C1A N1A C9A 168.2(5)
C2A C1A N1A C20A 19.6(7)
C2A C1A C6A C5A -7.5(7)
C2A C1A C6A C7A 162.8(5)
C2A C21A C19A C18A -142.7(5)
C2A C21A C19A C20A 44.3(6)
C2A C21A C70A C71A 11.0(7)
C2A C21A C70A C75A -166.9(5)
C2A C21A C76A C77A -114.3(5)
C2A C21A C76A C81A 63.5(6)
C3A C2A C1A N1A -177.3(4)
C3A C2A C1A C6A 5.4(7)
C3A C2A C21A C19A 147.2(5)
C3A C2A C21A C70A -98.5(6)
C3A C2A C21A C76A 24.5(7)
C3A C4A C22A C23A -53.9(8)
C3A C4A C22A C27A 127.8(6)
C5A C4A C22A C23A 130.3(6)
C5A C4A C22A C27A -48.0(7)
C5A C6A C1A N1A 175.2(4)
C5A C6A C7A C8A -151.3(5)
C5A C6A C7A C30A -31.6(7)
C5A C6A C7A C36A 89.9(6)
C6A C1A N1A C9A -14.6(7)
C6A C1A N1A C20A -163.2(5)
C6A C1A C2A C21A -166.2(5)
C6A C7A C8A C9A -37.9(6)
C6A C7A C8A C13A 149.3(5)
C6A C7A C30A C31A -51.0(6)
C6A C7A C30A C35A 137.2(5)
C6A C7A C36A C37A -49.4(6)
C6A C7A C36A C41A 129.0(5)
C7A C6A C1A N1A -14.4(7)
C7A C8A C9A N1A 12.8(7)
C7A C8A C9A C10A -165.5(5)
C8A C7A C30A C31A 68.5(6)
C8A C7A C30A C35A -103.4(6)
C8A C7A C36A C37A -166.5(5)
C8A C7A C36A C41A 11.9(7)
C8A C9A N1A C1A 15.6(7)
C8A C9A N1A C20A 164.5(5)
C8A C9A C10A C11A -9.2(8)
C8A C9A C10A C14A 161.9(5)
C9A C8A C7A C30A -160.1(5)
C9A C8A C7A C36A 78.2(6)
C9A C10A C14A C15A 45.6(6)
C9A C10A C14A C50A 166.8(5)
C9A C10A C14A C56A -70.8(6)
C10A C9A N1A C1A -166.1(5)
C10A C9A N1A C20A -17.3(7)
C10A C9A C8A C13A 7.6(7)
C10A C14A C15A C16A 140.6(5)
C10A C14A C15A C20A -46.1(6)
C10A C14A C50A C51A -53.5(7)
C10A C14A C50A C55A 134.5(5)
C10A C14A C56A C57A -38.5(6)
C10A C14A C56A C61A 140.1(5)
C11A C10A C9A N1A 172.6(5)
C11A C10A C14A C15A -143.6(5)
C11A C10A C14A C50A -22.5(7)
C11A C10A C14A C56A 100.0(6)
C11A C12A C42A C43A 62.8(8)
C11A C12A C42A C47A -121.2(6)
C13A C8A C7A C30A 27.1(7)
C13A C8A C7A C36A -94.6(6)
C13A C8A C9A N1A -174.1(5)
C13A C12A C42A C43A -122.8(6)
C13A C12A C42A C47A 53.1(7)
C14A C10A C9A N1A -16.4(7)
C14A C15A C20A N1A 17.0(7)
C14A C15A C20A C19A -161.2(5)
C15A C14A C50A C51A 65.1(6)
C15A C14A C50A C55A -106.9(6)
C15A C14A C56A C57A -152.7(5)
C15A C14A C56A C61A 25.9(7)
C15A C20A N1A C1A 166.0(5)
C15A C20A N1A C9A 17.0(7)
C15A C20A C19A C18A -13.0(7)
C15A C20A C19A C21A 160.3(5)
C16A C15A C14A C50A 18.0(7)
C16A C15A C14A C56A -104.9(6)
C16A C15A C20A N1A -169.5(5)
C16A C15A C20A C19A 12.3(7)
C16A C17A C62A C63A -51.2(9)
C18A C17A C62A C63A 134.0(6)
C18A C19A C20A N1A 168.8(5)
C18A C19A C21A C70A 99.8(6)
C18A C19A C21A C76A -20.6(7)
C19A C20A N1A C1A -15.9(7)
C19A C20A N1A C9A -164.9(5)
C19A C21A C70A C71A 127.0(5)
C19A C21A C70A C75A -51.0(6)
C19A C21A C76A C77A 125.3(5)
C19A C21A C76A C81A -56.9(6)
C20A C15A C14A C50A -168.7(5)
C20A C15A C14A C56A 68.4(6)
C20A C19A C21A C70A -73.2(5)
C20A C19A C21A C76A 166.5(4)
C21A C2A C1A N1A 11.1(7)
C21A C19A C20A N1A -17.9(7)
C30A C7A C36A C37A 73.1(6)
C30A C7A C36A C41A -108.5(6)
C31A C30A C7A C36A -169.9(4)
C35A C30A C7A C36A 18.2(7)
C50A C14A C56A C57A 84.9(6)
C50A C14A C56A C61A -96.6(6)
C51A C50A C14A C56A -173.2(5)
C55A C50A C14A C56A 14.7(7)
C67A C62A C17A C16A 131.8(6)
C67A C62A C17A C18A -43.1(8)
C70A C21A C76A C77A 8.3(7)
C70A C21A C76A C81A -173.9(5)
C71A C70A C21A C76A -111.9(6)
C75A C70A C21A C76A 70.1(6)
C1C C2B C21B C19B -32.6(7)
C1C C2B C21B C70B 85.2(6)
C1C C2B C21B C76B -152.7(5)
C1C C6B C7B C8B 33.5(6)
C1C C6B C7B C30B 155.2(5)
C1C C6B C7B C36B -83.3(6)
C2B C1C N1B C9B 162.9(5)
C2B C1C N1B C20B 13.9(7)
C2B C21B C19B C18B -152.0(5)
C2B C21B C19B C20B 34.8(7)
C2B C21B C70B C71B 42.9(7)
C2B C21B C70B C75B -140.8(5)
C2B C21B C76B C77B -126.0(6)
C2B C21B C76B C81B 56.6(6)
C3B C2B C1C N1B -173.9(5)
C3B C2B C1C C6B 6.3(8)
C3B C2B C21B C19B 151.8(5)
C3B C2B C21B C70B -90.4(6)
C3B C2B C21B C76B 31.8(7)
C3B C4B C22B C23B -61.3(8)
C3B C4B C22B C27B 122.1(6)
C5B C4B C22B C23B 122.4(6)
C5B C4B C22B C27B -54.3(7)
C5B C6B C7B C8B -150.0(5)
C5B C6B C7B C30B -28.3(7)
C5B C6B C7B C36B 93.2(6)
C6B C1C N1B C9B -17.2(7)
C6B C1C N1B C20B -166.2(5)
C6B C1C C2B C21B -169.3(5)
C6B C7B C8B C9B -37.1(6)
C6B C7B C8B C13B 150.7(5)
C6B C7B C30B C31B -70.3(6)
C6B C7B C30B C35B 102.9(5)
C6B C7B C36B C37B -23.3(7)
C6B C7B C36B C41B 161.4(5)
C8B C7B C30B C31B 48.7(6)
C8B C7B C30B C35B -138.1(5)
C8B C7B C36B C37B -140.6(5)
C8B C7B C36B C41B 44.1(6)
C8B C9B N1B C1C 13.7(7)
C8B C9B N1B C20B 163.1(5)
C8B C9B C10B C11B -6.3(8)
C8B C9B C10B C14B 166.4(5)
C9B C8B C7B C30B -156.3(5)
C9B C8B C7B C36B 81.8(6)
C9B C10B C14B C15B 38.4(6)
C9B C10B C14B C50B 158.3(5)
C9B C10B C14B C56B -80.3(6)
C10B C9B N1B C1C -166.2(5)
C10B C9B N1B C20B -16.8(7)
C10B C14B C15B C16B 147.5(5)
C10B C14B C15B C20B -36.9(7)
C10B C14B C50B C51B -53.8(7)
C10B C14B C50B C55B 130.2(6)
C10B C14B C56B C57B -35.4(7)
C10B C14B C56B C61B 148.9(6)
C11B C10B C9B N1B 173.6(5)
C11B C10B C14B C15B -149.0(5)
C11B C10B C14B C50B -29.0(7)
C11B C10B C14B C56B 92.3(6)
C11B C12B C42B C43B 52.8(8)
C11B C12B C42B C47B -130.5(6)
C13B C8B C7B C30B 31.5(7)
C13B C8B C7B C36B -90.4(6)
C13B C12B C42B C43B -133.0(6)
C13B C12B C42B C47B 43.7(7)
C14B C10B C9B N1B -13.7(7)
C15B C14B C50B C51B 65.4(6)
C15B C14B C50B C55B -110.6(6)
C15B C14B C56B C57B -153.4(6)
C15B C14B C56B C61B 30.9(7)
C15B C20B N1B C1C 167.8(5)
C15B C20B N1B C9B 18.9(7)
C15B C20B C19B C18B -7.5(8)
C15B C20B C19B C21B 165.6(5)
C16B C15B C14B C50B 27.3(7)
C16B C15B C14B C56B -94.2(6)
C16B C17B C62B C63B -130.7(6)
C16B C17B C62B C67B 53.5(8)
C18B C17B C62B C63B 60.0(8)
C18B C17B C62B C67B -115.9(6)
C18B C19B C20B N1B 172.4(5)
C18B C19B C21B C70B 90.5(6)
C18B C19B C21B C76B -31.4(7)
C19B C20B N1B C1C -12.1(7)
C19B C20B N1B C9B -161.0(5)
C19B C21B C70B C71B 159.8(5)
C19B C21B C70B C75B -23.9(7)
C19B C21B C76B C77B 115.3(6)
C19B C21B C76B C81B -62.0(6)
C20B C15B C14B C50B -157.1(5)
C20B C15B C14B C56B 81.4(6)
C20B C19B C21B C70B -82.7(6)
C20B C19B C21B C76B 155.4(5)
C21B C2B C1C N1B 10.6(8)
C21B C19B C20B N1B -14.5(8)
C30B C7B C36B C37B 96.7(6)
C30B C7B C36B C41B -78.6(6)
C31B C30B C7B C36B 168.4(4)
C35B C30B C7B C36B -18.4(7)
C50B C14B C56B C57B 85.7(7)
C50B C14B C56B C61B -90.0(7)
C51B C50B C14B C56B -173.9(5)
C55B C50B C14B C56B 10.1(7)
C70B C21B C76B C77B -5.4(7)
C70B C21B C76B C81B 177.3(5)
C71B C70B C21B C76B -79.0(6)
C75B C70B C21B C76B 97.3(6)
